data_7107619
loop_
_publ_author_name
'Muhammad Usman Anwar'
'Laurence Kenneth Thompson'
'Louise Nicole Dawe'
'Fatemah Habib'
'Muralee Murugesu'

_publ_section_title
;
 Predictable self-assembled [2 ? 2] Ln(III)4 square grids (Ln = Dy,Tb)-SMM
 behaviour in a new lanthanide cluster motif
;
_journal_name_full Chem.Commun.
_journal_page_first 4576
_journal_paper_doi 10.1039/c2cc17546k
_journal_volume 48
_journal_year 2012
_chemical_formula_moiety 'C60 H62 Dy4 N24 O8, 2(Cl), 21(H2 O)'
_chemical_formula_sum 'C60 H104 Cl2 Dy4 N24 O29'
_chemical_formula_weight 2346.53
_chemical_name_systematic
;
?
;
_space_group_IT_number 2
_symmetry_cell_setting triclinic
_symmetry_Int_Tables_number 2
_symmetry_space_group_name_Hall '-P 1'
_symmetry_space_group_name_H-M 'P -1'
_atom_sites_solution_hydrogens geom
_atom_sites_solution_primary direct
_atom_sites_solution_secondary difmap
_audit_creation_method SHELXL-97
_cell_angle_alpha 110.343(8)
_cell_angle_beta 95.225(7)
_cell_angle_gamma 106.955(8)
_cell_formula_units_Z 4
_cell_length_a 17.7717(7)
_cell_length_b 22.2755(8)
_cell_length_c 27.8431(19)
_cell_measurement_reflns_used 57310
_cell_measurement_temperature 163(2)
_cell_measurement_theta_max 27.5
_cell_measurement_theta_min 3.0
_cell_volume 9655.4(12)
_computing_cell_refinement 'CrystalClear-SM Expert 2.0 r4 (Rigaku, 2009)'
_computing_data_collection 'CrystalClear-SM Expert 2.0 r4 (Rigaku, 2009)'
_computing_data_reduction 'CrystalClear-SM Expert 2.0 r4 (Rigaku, 2009)'
_computing_molecular_graphics 'CrystalStructure 4.0'
_computing_publication_material 'CrystalStructure 4.0 (Rigaku, 2010)'
_computing_structure_refinement 'SHELXL-97: Acta Cryst.2008, A64, 112-122'
_computing_structure_solution 'SHELXS-97: Acta Cryst.2008, A64, 112-122'
_diffrn_ambient_temperature 163(2)
_diffrn_detector_area_resol_mean 14.63
_diffrn_measured_fraction_theta_full 0.988
_diffrn_measured_fraction_theta_max 0.988
_diffrn_measurement_device_type 'Rigaku Saturn'
_diffrn_measurement_method \w
_diffrn_radiation_monochromator 'graphite - Rigaku SHINE'
_diffrn_radiation_source 'fine-focus sealed tube'
_diffrn_radiation_type MoK\a
_diffrn_radiation_wavelength 0.71075
_diffrn_reflns_av_R_equivalents 0.0000
_diffrn_reflns_av_sigmaI/netI 0.0545
_diffrn_reflns_limit_h_max 22
_diffrn_reflns_limit_h_min -22
_diffrn_reflns_limit_k_max 26
_diffrn_reflns_limit_k_min -27
_diffrn_reflns_limit_l_max 34
_diffrn_reflns_limit_l_min 0
_diffrn_reflns_number 39537
_diffrn_reflns_theta_full 26.50
_diffrn_reflns_theta_max 26.50
_diffrn_reflns_theta_min 3.04
_exptl_absorpt_coefficient_mu 3.200
_exptl_absorpt_correction_T_max 0.550
_exptl_absorpt_correction_T_min 0.332
_exptl_absorpt_correction_type multi-scan
_exptl_absorpt_process_details 'Jacobson, R. (1998) Private communication'
_exptl_crystal_colour Red
_exptl_crystal_density_diffrn 1.614
_exptl_crystal_density_method 'not measured'
_exptl_crystal_description Prism
_exptl_crystal_F_000 4648
_exptl_crystal_size_max 0.32
_exptl_crystal_size_mid 0.26
_exptl_crystal_size_min 0.19
_platon_squeeze_details
;
The Platon SQUEEZE procedure was applied to recover 840 electrons per
unit cell in one void (total volume 3684 ^A^3); that is 210 electrons
per formula unit. Lattice solvent water molecules (10 electrons/H2O)
were present, and the electrons recovered by SQUEEZE have been assigned
as 21 water molecules per formula unit. These water molecules have
been included in the formula for the calculation of intensive
properties.
PLATON Reference : Spek, A.L. (2003), J.Appl.Cryst. 36, 7-13.
;
_refine_diff_density_max 3.723
_refine_diff_density_min -3.290
_refine_diff_density_rms 0.134
_refine_ls_extinction_method none
_refine_ls_goodness_of_fit_ref 1.114
_refine_ls_hydrogen_treatment mixed
_refine_ls_matrix_type full
_refine_ls_number_parameters 1805
_refine_ls_number_reflns 39537
_refine_ls_number_restraints 8
_refine_ls_restrained_S_all 1.114
_refine_ls_R_factor_all 0.0663
_refine_ls_R_factor_gt 0.0492
_refine_ls_shift/su_max 0.001
_refine_ls_shift/su_mean 0.000
_refine_ls_structure_factor_coef Fsqd
_refine_ls_weighting_details 'calc w=1/[\s^2^(Fo^2^)+(0.0765P)^2^+0.0000P] where P=(Fo^2^+2Fc^2^)/3'
_refine_ls_weighting_scheme calc
_refine_ls_wR_factor_gt 0.1360
_refine_ls_wR_factor_ref 0.1438
_reflns_number_gt 28920
_reflns_number_total 39537
_reflns_threshold_expression >2sigma(I)
_cod_data_source_file c2cc17546k.txt
_cod_data_source_block 1
_cod_database_code 7107619

loop_
_symmetry_equiv_pos_as_xyz
'x, y, z'
'-x, -y, -z'

loop_
_atom_site_label
_atom_site_type_symbol
_atom_site_fract_x
_atom_site_fract_y
_atom_site_fract_z
_atom_site_U_iso_or_equiv
_atom_site_adp_type
_atom_site_occupancy
_atom_site_symmetry_multiplicity
_atom_site_calc_flag
_atom_site_refinement_flags
Dy1 Dy -0.065854(18) 0.733334(14) 0.234120(12) 0.04326(8) Uani 1 1 d .
Dy2 Dy -0.070800(17) 0.611535(14) 0.301344(12) 0.04197(8) Uani 1 1 d .
Dy3 Dy 0.140905(19) 0.847467(14) 0.318754(12) 0.04601(9) Uani 1 1 d .
Dy4 Dy 0.136066(18) 0.724429(14) 0.384258(12) 0.04348(8) Uani 1 1 d .
Dy5 Dy 0.247318(18) 0.229026(14) 0.089422(11) 0.03985(8) Uani 1 1 d .
Dy6 Dy 0.360585(16) 0.120262(13) 0.115565(11) 0.03557(7) Uani 1 1 d .
Dy7 Dy 0.330733(16) 0.358013(13) 0.229383(10) 0.03491(7) Uani 1 1 d .
Dy8 Dy 0.438648(18) 0.245832(14) 0.256423(11) 0.04058(8) Uani 1 1 d .
Cl1 Cl 0.1278(2) 0.63499(14) 0.20005(12) 0.1132(9) Uani 1 1 d .
Cl2 Cl -0.3298(3) 0.76599(18) 0.46250(19) 0.1903(19) Uani 1 1 d .
Cl3 Cl 0.5160(3) 0.3198(3) 0.1228(2) 0.217(2) Uani 1 1 d .
Cl4 Cl 0.1562(2) 1.14757(15) 0.21108(13) 0.1160(9) Uani 1 1 d .
O1 O -0.0848(3) 0.61963(19) 0.22042(16) 0.0486(11) Uani 1 1 d .
O2 O 0.2095(3) 0.7805(2) 0.33775(17) 0.0472(11) Uani 1 1 d .
O3 O 0.0100(3) 0.8444(2) 0.29245(17) 0.0521(11) Uani 1 1 d .
O4 O 0.0040(3) 0.6702(2) 0.38776(17) 0.0481(11) Uani 1 1 d .
O5 O -0.0887(3) 0.7100(2) 0.30575(17) 0.0485(11) Uani 1 1 d D
H5 H -0.099(4) 0.735(3) 0.3346(17) 0.073 Uiso 1 1 d D
O6 O 0.0957(3) 0.8102(2) 0.38027(17) 0.0519(12) Uani 1 1 d D
H6 H 0.062(4) 0.829(4) 0.395(3) 0.078 Uiso 1 1 d D
O7 O 0.0679(3) 0.75461(19) 0.24628(16) 0.0425(10) Uani 1 1 d D
H7 H 0.082(4) 0.724(3) 0.223(2) 0.064 Uiso 1 1 d D
O8 O 0.0628(2) 0.64258(19) 0.30492(16) 0.0413(10) Uani 1 1 d D
H8 H 0.070(4) 0.632(3) 0.2728(12) 0.062 Uiso 1 1 d D
O9 O 0.2340(2) 0.11913(18) 0.08407(15) 0.0381(9) Uani 1 1 d .
O10 O 0.3492(3) 0.3022(2) 0.28438(15) 0.0426(10) Uani 1 1 d .
O11 O 0.3189(3) 0.34510(18) 0.14186(15) 0.0434(10) Uani 1 1 d .
O12 O 0.4778(2) 0.1882(2) 0.18163(16) 0.0446(10) Uani 1 1 d .
O13 O 0.3659(2) 0.2119(2) 0.09614(16) 0.0427(9) Uani 1 1 d D
H13 H 0.410(3) 0.247(2) 0.101(3) 0.064 Uiso 1 1 d D
O14 O 0.4385(2) 0.32293(19) 0.22101(14) 0.0357(9) Uani 1 1 d D
H14 H 0.459(4) 0.325(3) 0.1947(17) 0.054 Uiso 1 1 d D
O15 O 0.2357(2) 0.25818(19) 0.17352(15) 0.0395(9) Uani 1 1 d D
H15 H 0.196(3) 0.233(3) 0.182(3) 0.059 Uiso 1 1 d D
O16 O 0.3342(2) 0.15856(19) 0.19651(15) 0.0362(9) Uani 1 1 d D
H16 H 0.292(2) 0.154(3) 0.210(2) 0.054 Uiso 1 1 d D
N1 N -0.0591(3) 0.7822(3) 0.1641(2) 0.0578(15) Uani 1 1 d .
N2 N -0.0716(3) 0.6539(3) 0.1422(2) 0.0526(14) Uani 1 1 d .
N3 N -0.0768(4) 0.5867(3) 0.1325(2) 0.0549(14) Uani 1 1 d .
N4 N -0.0763(4) 0.5153(3) 0.1744(2) 0.0619(16) Uani 1 1 d .
N5 N -0.0743(3) 0.5090(2) 0.2227(2) 0.0479(13) Uani 1 1 d .
N6 N -0.0688(3) 0.5056(2) 0.3174(2) 0.0531(15) Uani 1 1 d .
N7 N 0.1904(4) 0.9243(3) 0.2695(2) 0.0636(18) Uani 1 1 d .
N8 N 0.2640(4) 0.8409(3) 0.2810(2) 0.0577(16) Uani 1 1 d .
N9 N 0.2985(3) 0.7951(3) 0.2860(2) 0.0615(16) Uani 1 1 d .
N10 N 0.2903(3) 0.7156(3) 0.3216(2) 0.0541(15) Uani 1 1 d .
N11 N 0.2517(3) 0.6884(3) 0.3531(2) 0.0538(15) Uani 1 1 d .
N12 N 0.1700(4) 0.6386(3) 0.4151(2) 0.0617(18) Uani 1 1 d .
N13 N -0.2163(3) 0.6894(3) 0.1935(2) 0.0605(16) Uani 1 1 d .
N14 N -0.1388(4) 0.8172(3) 0.2638(2) 0.0628(16) Uani 1 1 d .
N15 N -0.0974(4) 0.8807(3) 0.3028(3) 0.0742(19) Uani 1 1 d .
N16 N 0.0294(5) 0.9487(3) 0.3573(3) 0.086(2) Uani 1 1 d .
H16A H 0.0126 0.9823 0.3736 0.103 Uiso 1 1 calc R
N17 N 0.1075(5) 0.9510(3) 0.3694(2) 0.0679(19) Uani 1 1 d .
N18 N 0.2558(4) 0.9479(3) 0.3890(2) 0.0660(19) Uani 1 1 d .
N19 N -0.2211(3) 0.5430(3) 0.2751(2) 0.0537(14) Uani 1 1 d .
N20 N -0.1479(3) 0.6205(3) 0.3741(2) 0.0504(13) Uani 1 1 d .
N21 N -0.1070(4) 0.6654(3) 0.4250(2) 0.0587(15) Uani 1 1 d .
N22 N 0.0184(4) 0.7363(3) 0.4743(2) 0.0668(18) Uani 1 1 d .
H22 H -0.0003 0.7499 0.5029 0.080 Uiso 1 1 calc R
N23 N 0.0996(4) 0.7606(3) 0.4719(2) 0.0623(17) Uani 1 1 d .
N24 N 0.2500(4) 0.8070(3) 0.4623(2) 0.0621(18) Uani 1 1 d .
N25 N 0.1308(3) 0.2680(3) 0.07152(19) 0.0488(13) Uani 1 1 d .
N26 N 0.1048(3) 0.1430(3) 0.0683(2) 0.0483(13) Uani 1 1 d .
N27 N 0.0973(3) 0.0790(3) 0.0671(2) 0.0512(14) Uani 1 1 d .
H27 H 0.0504 0.0462 0.0588 0.061 Uiso 1 1 calc R
N28 N 0.1640(3) 0.0136(2) 0.0830(2) 0.0483(13) Uani 1 1 d .
N29 N 0.2421(3) 0.0146(2) 0.0971(2) 0.0448(12) Uani 1 1 d .
N30 N 0.3917(3) 0.0230(3) 0.1300(2) 0.0483(13) Uani 1 1 d .
N31 N 0.2380(3) 0.4280(2) 0.2365(2) 0.0478(13) Uani 1 1 d .
N32 N 0.2388(3) 0.3534(2) 0.29376(19) 0.0407(11) Uani 1 1 d .
N33 N 0.2403(3) 0.3118(3) 0.3204(2) 0.0512(13) Uani 1 1 d .
N34 N 0.3012(4) 0.2405(3) 0.3330(2) 0.0576(15) Uani 1 1 d .
H34 H 0.2684 0.2296 0.3530 0.069 Uiso 1 1 calc R
N35 N 0.3615(4) 0.2134(3) 0.3203(2) 0.0522(14) Uani 1 1 d .
N36 N 0.4789(4) 0.1667(3) 0.2924(2) 0.0685(19) Uani 1 1 d .
N37 N 0.2240(4) 0.1753(3) -0.0115(2) 0.0552(15) Uani 1 1 d .
N38 N 0.3089(4) 0.3073(3) 0.0433(2) 0.0541(15) Uani 1 1 d .
N39 N 0.3531(4) 0.3753(3) 0.0744(2) 0.0577(16) Uani 1 1 d .
N40 N 0.4145(3) 0.4511(2) 0.1589(2) 0.0506(14) Uani 1 1 d .
N41 N 0.4149(3) 0.4567(2) 0.21068(19) 0.0429(12) Uani 1 1 d .
N42 N 0.4155(3) 0.4662(2) 0.3092(2) 0.0467(13) Uani 1 1 d .
N43 N 0.3575(3) 0.0474(3) 0.0212(2) 0.0495(13) Uani 1 1 d .
N44 N 0.4941(3) 0.1362(3) 0.0879(2) 0.0556(14) Uani 1 1 d .
N45 N 0.5637(3) 0.1861(3) 0.1240(2) 0.0636(16) Uani 1 1 d .
N46 N 0.6083(3) 0.2595(3) 0.2097(3) 0.0654(17) Uani 1 1 d .
N47 N 0.5862(3) 0.2863(3) 0.2568(2) 0.0604(16) Uani 1 1 d .
N48 N 0.5351(4) 0.3365(3) 0.3417(2) 0.0641(17) Uani 1 1 d .
C1 C -0.0451(5) 0.8485(4) 0.1746(3) 0.062(2) Uani 1 1 d .
H1 H -0.0403 0.8774 0.2099 0.074 Uiso 1 1 calc R
C2 C -0.0373(6) 0.8778(4) 0.1392(3) 0.081(3) Uani 1 1 d .
H2 H -0.0310 0.9246 0.1490 0.098 Uiso 1 1 calc R
C3 C -0.0391(6) 0.8359(5) 0.0870(4) 0.090(3) Uani 1 1 d .
H3 H -0.0298 0.8548 0.0613 0.108 Uiso 1 1 calc R
C4 C -0.0545(6) 0.7680(4) 0.0746(3) 0.081(3) Uani 1 1 d .
H4 H -0.0603 0.7385 0.0392 0.097 Uiso 1 1 calc R
C5 C -0.0618(4) 0.7415(3) 0.1130(3) 0.0545(17) Uani 1 1 d .
C6 C -0.0721(5) 0.6711(4) 0.1028(3) 0.0614(19) Uani 1 1 d .
C7 C -0.0804(7) 0.6215(4) 0.0465(3) 0.103(4) Uani 1 1 d .
H7A H -0.0315 0.6372 0.0340 0.123 Uiso 1 1 calc R
H7B H -0.1270 0.6197 0.0236 0.123 Uiso 1 1 calc R
H7C H -0.0880 0.5758 0.0459 0.123 Uiso 1 1 calc R
C8 C -0.0792(4) 0.5761(3) 0.1767(3) 0.0537(17) Uani 1 1 d .
C9 C -0.0624(5) 0.3959(3) 0.1783(3) 0.075(2) Uani 1 1 d .
H9A H -0.1025 0.3523 0.1736 0.090 Uiso 1 1 calc R
H9B H -0.0083 0.3936 0.1843 0.090 Uiso 1 1 calc R
H9C H -0.0714 0.4053 0.1468 0.090 Uiso 1 1 calc R
C10 C -0.0700(4) 0.4522(3) 0.2249(3) 0.0574(18) Uani 1 1 d .
C11 C -0.0705(4) 0.4492(3) 0.2769(3) 0.0552(18) Uani 1 1 d .
C12 C -0.0686(4) 0.3910(3) 0.2849(3) 0.0600(19) Uani 1 1 d .
H12 H -0.0695 0.3523 0.2560 0.072 Uiso 1 1 calc R
C13 C -0.0656(4) 0.3887(4) 0.3330(4) 0.067(2) Uani 1 1 d .
H13A H -0.0640 0.3492 0.3383 0.081 Uiso 1 1 calc R
C14 C -0.0651(4) 0.4466(4) 0.3744(4) 0.068(2) Uani 1 1 d .
H14A H -0.0636 0.4467 0.4086 0.082 Uiso 1 1 calc R
C15 C -0.0668(4) 0.5035(3) 0.3659(3) 0.0532(17) Uani 1 1 d .
H15A H -0.0665 0.5423 0.3946 0.064 Uiso 1 1 calc R
C16 C 0.1506(5) 0.9645(3) 0.2625(3) 0.066(2) Uani 1 1 d .
H16B H 0.0999 0.9600 0.2721 0.079 Uiso 1 1 calc R
C17 C 0.1816(7) 1.0133(4) 0.2413(3) 0.086(3) Uani 1 1 d .
H17 H 0.1523 1.0409 0.2364 0.104 Uiso 1 1 calc R
C18 C 0.2538(7) 1.0198(4) 0.2280(3) 0.082(3) Uani 1 1 d .
H18 H 0.2767 1.0532 0.2147 0.099 Uiso 1 1 calc R
C19 C 0.2937(6) 0.9785(4) 0.2338(3) 0.077(3) Uani 1 1 d .
H19 H 0.3441 0.9832 0.2238 0.093 Uiso 1 1 calc R
C20 C 0.2636(5) 0.9300(4) 0.2537(3) 0.061(2) Uani 1 1 d .
C21 C 0.3012(5) 0.8820(4) 0.2597(3) 0.063(2) Uani 1 1 d .
C22 C 0.3791(5) 0.8827(5) 0.2432(4) 0.085(3) Uani 1 1 d .
H22A H 0.4160 0.8811 0.2707 0.102 Uiso 1 1 calc R
H22B H 0.4031 0.9246 0.2375 0.102 Uiso 1 1 calc R
H22C H 0.3692 0.8430 0.2106 0.102 Uiso 1 1 calc R
C23 C 0.2641(4) 0.7641(4) 0.3146(3) 0.0554(18) Uani 1 1 d .
C24 C 0.3396(5) 0.6175(4) 0.3427(4) 0.080(3) Uani 1 1 d .
H24A H 0.3520 0.6319 0.3140 0.096 Uiso 1 1 calc R
H24B H 0.3215 0.5676 0.3296 0.096 Uiso 1 1 calc R
H24C H 0.3881 0.6372 0.3707 0.096 Uiso 1 1 calc R
C25 C 0.2735(4) 0.6419(3) 0.3641(3) 0.0571(19) Uani 1 1 d .
C26 C 0.2315(4) 0.6155(3) 0.3994(3) 0.059(2) Uani 1 1 d .
C27 C 0.2514(5) 0.5693(4) 0.4176(3) 0.074(2) Uani 1 1 d .
H27A H 0.2948 0.5547 0.4073 0.089 Uiso 1 1 calc R
C28 C 0.2111(7) 0.5459(5) 0.4486(4) 0.100(4) Uani 1 1 d .
H28 H 0.2254 0.5145 0.4602 0.120 Uiso 1 1 calc R
C29 C 0.1486(7) 0.5667(4) 0.4643(4) 0.086(3) Uani 1 1 d .
H29 H 0.1191 0.5500 0.4865 0.104 Uiso 1 1 calc R
C30 C 0.1292(6) 0.6136(4) 0.4465(3) 0.077(3) Uani 1 1 d .
H30 H 0.0859 0.6280 0.4571 0.093 Uiso 1 1 calc R
C31 C -0.2551(4) 0.6257(4) 0.1598(3) 0.067(2) Uani 1 1 d .
H31 H -0.2259 0.5954 0.1501 0.080 Uiso 1 1 calc R
C32 C -0.3385(5) 0.6011(5) 0.1379(4) 0.091(3) Uani 1 1 d .
H32 H -0.3652 0.5548 0.1146 0.109 Uiso 1 1 calc R
C33 C -0.3799(5) 0.6458(6) 0.1510(4) 0.092(3) Uani 1 1 d .
H33 H -0.4359 0.6310 0.1367 0.110 Uiso 1 1 calc R
C34 C -0.3398(5) 0.7109(6) 0.1844(4) 0.082(3) Uani 1 1 d .
H34A H -0.3673 0.7427 0.1929 0.098 Uiso 1 1 calc R
C35 C -0.2592(5) 0.7318(5) 0.2064(3) 0.072(2) Uani 1 1 d .
C36 C -0.2134(5) 0.8047(5) 0.2448(3) 0.074(2) Uani 1 1 d .
C37 C -0.2545(6) 0.8563(5) 0.2598(5) 0.117(4) Uani 1 1 d .
H37A H -0.2540 0.8715 0.2974 0.141 Uiso 1 1 calc R
H37B H -0.3103 0.8358 0.2398 0.141 Uiso 1 1 calc R
H37C H -0.2261 0.8956 0.2520 0.141 Uiso 1 1 calc R
C38 C -0.0193(5) 0.8895(3) 0.3175(3) 0.062(2) Uani 1 1 d .
C39 C 0.1368(8) 1.0678(4) 0.4347(4) 0.122(4) Uani 1 1 d .
H39A H 0.0989 1.0726 0.4096 0.147 Uiso 1 1 calc R
H39B H 0.1852 1.1088 0.4490 0.147 Uiso 1 1 calc R
H39C H 0.1114 1.0618 0.4633 0.147 Uiso 1 1 calc R
C40 C 0.1598(7) 1.0057(3) 0.4069(3) 0.081(3) Uani 1 1 d .
C41 C 0.2410(6) 1.0031(4) 0.4182(3) 0.073(2) Uani 1 1 d .
C42 C 0.3009(7) 1.0599(4) 0.4607(3) 0.087(3) Uani 1 1 d .
H42 H 0.2883 1.0985 0.4807 0.104 Uiso 1 1 calc R
C43 C 0.3718(8) 1.0575(5) 0.4713(4) 0.110(4) Uani 1 1 d .
H43 H 0.4112 1.0942 0.4998 0.132 Uiso 1 1 calc R
C44 C 0.3921(6) 0.9997(5) 0.4404(4) 0.110(4) Uani 1 1 d .
H44 H 0.4443 0.9977 0.4477 0.131 Uiso 1 1 calc R
C45 C 0.3313(5) 0.9468(4) 0.3990(3) 0.073(3) Uani 1 1 d .
H45 H 0.3435 0.9089 0.3773 0.088 Uiso 1 1 calc R
C46 C -0.2580(4) 0.5023(3) 0.2248(3) 0.0603(19) Uani 1 1 d .
H46 H -0.2279 0.5039 0.1985 0.072 Uiso 1 1 calc R
C47 C -0.3376(4) 0.4583(4) 0.2091(4) 0.071(2) Uani 1 1 d .
H47 H -0.3613 0.4309 0.1731 0.085 Uiso 1 1 calc R
C48 C -0.3795(5) 0.4557(4) 0.2463(4) 0.087(3) Uani 1 1 d .
H48 H -0.4334 0.4248 0.2368 0.105 Uiso 1 1 calc R
C49 C -0.3453(4) 0.4975(4) 0.2982(4) 0.075(2) Uani 1 1 d .
H49 H -0.3754 0.4964 0.3246 0.090 Uiso 1 1 calc R
C50 C -0.2650(4) 0.5419(3) 0.3115(3) 0.0604(19) Uani 1 1 d .
C51 C -0.2241(4) 0.5889(3) 0.3676(3) 0.0544(17) Uani 1 1 d .
C52 C -0.2693(5) 0.5988(4) 0.4104(3) 0.083(3) Uani 1 1 d .
H52A H -0.3085 0.5548 0.4057 0.100 Uiso 1 1 calc R
H52B H -0.2976 0.6302 0.4093 0.100 Uiso 1 1 calc R
H52C H -0.2316 0.6180 0.4443 0.100 Uiso 1 1 calc R
C53 C -0.0268(4) 0.6900(3) 0.4279(3) 0.0479(16) Uani 1 1 d .
C54 C 0.1253(7) 0.8335(5) 0.5653(4) 0.137(5) Uani 1 1 d .
H54A H 0.0872 0.7948 0.5697 0.165 Uiso 1 1 calc R
H54B H 0.0997 0.8671 0.5660 0.165 Uiso 1 1 calc R
H54C H 0.1731 0.8547 0.5940 0.165 Uiso 1 1 calc R
C55 C 0.1497(6) 0.8088(4) 0.5142(3) 0.082(3) Uani 1 1 d .
C56 C 0.2330(5) 0.8345(4) 0.5093(3) 0.075(3) Uani 1 1 d .
C57 C 0.2916(6) 0.8868(5) 0.5515(3) 0.100(4) Uani 1 1 d .
H57 H 0.2789 0.9059 0.5846 0.120 Uiso 1 1 calc R
C58 C 0.3710(7) 0.9107(5) 0.5436(4) 0.109(4) Uani 1 1 d .
H58 H 0.4121 0.9473 0.5712 0.130 Uiso 1 1 calc R
C59 C 0.3871(5) 0.8809(5) 0.4969(4) 0.094(3) Uani 1 1 d .
H59 H 0.4403 0.8956 0.4915 0.113 Uiso 1 1 calc R
C60 C 0.3271(5) 0.8293(4) 0.4567(3) 0.069(2) Uani 1 1 d .
H60 H 0.3400 0.8085 0.4240 0.083 Uiso 1 1 calc R
C61 C 0.1422(5) 0.3335(4) 0.0773(3) 0.062(2) Uani 1 1 d .
H61 H 0.1957 0.3638 0.0839 0.074 Uiso 1 1 calc R
C62 C 0.0790(6) 0.3583(4) 0.0739(3) 0.074(3) Uani 1 1 d .
H62 H 0.0901 0.4048 0.0793 0.089 Uiso 1 1 calc R
C63 C 0.0011(6) 0.3151(5) 0.0629(3) 0.081(3) Uani 1 1 d .
H63 H -0.0424 0.3311 0.0596 0.097 Uiso 1 1 calc R
C64 C -0.0135(5) 0.2478(4) 0.0565(3) 0.066(2) Uani 1 1 d .
H64 H -0.0670 0.2171 0.0492 0.079 Uiso 1 1 calc R
C65 C 0.0536(5) 0.2258(4) 0.0611(2) 0.0572(19) Uani 1 1 d .
C66 C 0.0401(4) 0.1559(3) 0.0579(2) 0.0523(17) Uani 1 1 d .
C67 C -0.0442(4) 0.1047(4) 0.0444(3) 0.070(2) Uani 1 1 d .
H67A H -0.0442 0.0589 0.0240 0.084 Uiso 1 1 calc R
H67B H -0.0808 0.1164 0.0236 0.084 Uiso 1 1 calc R
H67C H -0.0624 0.1055 0.0767 0.084 Uiso 1 1 calc R
C68 C 0.1677(3) 0.0707(3) 0.0797(2) 0.0425(14) Uani 1 1 d .
C69 C 0.1804(5) -0.1054(4) 0.0866(4) 0.086(3) Uani 1 1 d .
H69A H 0.1304 -0.0999 0.0743 0.103 Uiso 1 1 calc R
H69B H 0.1773 -0.1142 0.1186 0.103 Uiso 1 1 calc R
H69C H 0.1879 -0.1440 0.0594 0.103 Uiso 1 1 calc R
C70 C 0.2493(4) -0.0424(3) 0.0978(3) 0.0524(17) Uani 1 1 d .
C71 C 0.3338(4) -0.0390(3) 0.1131(3) 0.0514(16) Uani 1 1 d .
C72 C 0.3510(5) -0.0965(4) 0.1127(3) 0.067(2) Uani 1 1 d .
H72 H 0.3095 -0.1400 0.0991 0.080 Uiso 1 1 calc R
C73 C 0.4291(6) -0.0899(4) 0.1324(3) 0.071(2) Uani 1 1 d .
H73 H 0.4419 -0.1285 0.1323 0.085 Uiso 1 1 calc R
C74 C 0.4864(5) -0.0270(4) 0.1518(3) 0.063(2) Uani 1 1 d .
H74 H 0.5397 -0.0205 0.1672 0.076 Uiso 1 1 calc R
C75 C 0.4670(5) 0.0277(4) 0.1491(3) 0.0590(18) Uani 1 1 d .
H75 H 0.5088 0.0710 0.1613 0.071 Uiso 1 1 calc R
C76 C 0.2362(4) 0.4657(3) 0.2081(3) 0.0532(17) Uani 1 1 d .
H76 H 0.2684 0.4636 0.1825 0.064 Uiso 1 1 calc R
C77 C 0.1906(5) 0.5074(3) 0.2136(3) 0.069(2) Uani 1 1 d .
H77 H 0.1916 0.5326 0.1921 0.082 Uiso 1 1 calc R
C78 C 0.1441(4) 0.5121(4) 0.2501(4) 0.068(2) Uani 1 1 d .
H78 H 0.1128 0.5410 0.2549 0.082 Uiso 1 1 calc R
C79 C 0.1434(4) 0.4740(4) 0.2800(3) 0.068(2) Uani 1 1 d .
H79 H 0.1119 0.4766 0.3059 0.082 Uiso 1 1 calc R
C80 C 0.1901(4) 0.4308(3) 0.2719(3) 0.0495(16) Uani 1 1 d .
C81 C 0.1909(4) 0.3874(3) 0.3030(3) 0.0521(16) Uani 1 1 d .
C82 C 0.1365(5) 0.3829(4) 0.3401(3) 0.069(2) Uani 1 1 d .
H82A H 0.0953 0.3373 0.3261 0.083 Uiso 1 1 calc R
H82B H 0.1104 0.4171 0.3445 0.083 Uiso 1 1 calc R
H82C H 0.1678 0.3915 0.3741 0.083 Uiso 1 1 calc R
C83 C 0.2991(4) 0.2849(3) 0.3113(2) 0.0484(16) Uani 1 1 d .
C84 C 0.3148(6) 0.1413(4) 0.3708(3) 0.088(3) Uani 1 1 d .
H84A H 0.2668 0.1544 0.3690 0.105 Uiso 1 1 calc R
H84B H 0.3441 0.1607 0.4073 0.105 Uiso 1 1 calc R
H84C H 0.2985 0.0915 0.3570 0.105 Uiso 1 1 calc R
C85 C 0.3687(6) 0.1682(4) 0.3383(3) 0.070(2) Uani 1 1 d .
C86 C 0.4341(6) 0.1415(4) 0.3235(3) 0.067(2) Uani 1 1 d .
C87 C 0.4514(7) 0.0948(4) 0.3418(4) 0.102(4) Uani 1 1 d .
H87 H 0.4210 0.0791 0.3642 0.123 Uiso 1 1 calc R
C88 C 0.5132(8) 0.0720(5) 0.3270(4) 0.112(4) Uani 1 1 d .
H88 H 0.5238 0.0389 0.3382 0.134 Uiso 1 1 calc R
C89 C 0.5608(7) 0.0966(5) 0.2958(4) 0.100(4) Uani 1 1 d .
H89 H 0.6041 0.0818 0.2858 0.120 Uiso 1 1 calc R
C90 C 0.5401(6) 0.1446(4) 0.2801(3) 0.074(2) Uani 1 1 d .
H90 H 0.5719 0.1626 0.2594 0.089 Uiso 1 1 calc R
C91 C 0.1912(5) 0.1094(4) -0.0384(3) 0.065(2) Uani 1 1 d .
H91 H 0.1651 0.0821 -0.0209 0.077 Uiso 1 1 calc R
C92 C 0.1919(6) 0.0766(4) -0.0908(3) 0.083(3) Uani 1 1 d .
H92 H 0.1715 0.0282 -0.1075 0.099 Uiso 1 1 calc R
C93 C 0.2218(7) 0.1145(5) -0.1171(3) 0.100(3) Uani 1 1 d .
H93 H 0.2219 0.0936 -0.1532 0.121 Uiso 1 1 calc R
C94 C 0.2533(6) 0.1862(5) -0.0906(3) 0.092(3) Uani 1 1 d .
H94 H 0.2737 0.2145 -0.1086 0.111 Uiso 1 1 calc R
C95 C 0.2538(5) 0.2141(4) -0.0382(3) 0.070(2) Uani 1 1 d .
C96 C 0.2937(5) 0.2895(4) -0.0066(3) 0.068(2) Uani 1 1 d .
C97 C 0.3141(7) 0.3365(4) -0.0352(3) 0.102(4) Uani 1 1 d .
H97A H 0.3103 0.3807 -0.0142 0.122 Uiso 1 1 calc R
H97B H 0.2761 0.3164 -0.0691 0.122 Uiso 1 1 calc R
H97C H 0.3690 0.3431 -0.0409 0.122 Uiso 1 1 calc R
C98 C 0.3624(4) 0.3900(3) 0.1275(2) 0.0473(16) Uani 1 1 d .
C99 C 0.5180(5) 0.5724(3) 0.2364(3) 0.075(2) Uani 1 1 d .
H99A H 0.5184 0.5566 0.1989 0.090 Uiso 1 1 calc R
H99B H 0.5728 0.5873 0.2568 0.090 Uiso 1 1 calc R
H99C H 0.4981 0.6108 0.2463 0.090 Uiso 1 1 calc R
C100 C 0.4636(4) 0.5149(3) 0.2475(2) 0.0435(14) Uani 1 1 d .
C101 C 0.4639(4) 0.5207(3) 0.3022(3) 0.0482(16) Uani 1 1 d .
C102 C 0.5133(4) 0.5798(3) 0.3445(3) 0.0543(17) Uani 1 1 d .
H102 H 0.5467 0.6174 0.3387 0.065 Uiso 1 1 calc R
C103 C 0.5130(4) 0.5832(3) 0.3945(3) 0.062(2) Uani 1 1 d .
H103 H 0.5464 0.6233 0.4234 0.075 Uiso 1 1 calc R
C104 C 0.4651(5) 0.5293(4) 0.4030(3) 0.062(2) Uani 1 1 d .
H104 H 0.4648 0.5309 0.4375 0.075 Uiso 1 1 calc R
C105 C 0.4160(4) 0.4711(3) 0.3587(2) 0.0534(17) Uani 1 1 d .
H105 H 0.3817 0.4336 0.3642 0.064 Uiso 1 1 calc R
C106 C 0.2898(4) 0.0011(3) -0.0133(3) 0.0542(17) Uani 1 1 d .
H106 H 0.2414 -0.0068 -0.0007 0.065 Uiso 1 1 calc R
C107 C 0.2852(6) -0.0354(4) -0.0648(3) 0.077(2) Uani 1 1 d .
H107 H 0.2354 -0.0672 -0.0872 0.093 Uiso 1 1 calc R
C108 C 0.3560(8) -0.0247(6) -0.0836(4) 0.121(4) Uani 1 1 d .
H108 H 0.3555 -0.0498 -0.1191 0.145 Uiso 1 1 calc R
C109 C 0.4291(7) 0.0246(6) -0.0485(4) 0.117(4) Uani 1 1 d .
H109 H 0.4783 0.0334 -0.0602 0.141 Uiso 1 1 calc R
C110 C 0.4266(5) 0.0591(4) 0.0025(3) 0.064(2) Uani 1 1 d .
C111 C 0.5004(5) 0.1095(4) 0.0397(3) 0.068(2) Uani 1 1 d .
C112 C 0.5772(5) 0.1241(5) 0.0216(4) 0.097(3) Uani 1 1 d .
H11A H 0.5706 0.1382 -0.0077 0.117 Uiso 1 1 calc R
H11B H 0.5919 0.0830 0.0102 0.117 Uiso 1 1 calc R
H11C H 0.6198 0.1609 0.0505 0.117 Uiso 1 1 calc R
C113 C 0.5483(4) 0.2100(3) 0.1710(3) 0.0486(16) Uani 1 1 d .
C114 C 0.7291(5) 0.3586(5) 0.2961(4) 0.108(4) Uani 1 1 d .
H11D H 0.7456 0.3204 0.2765 0.130 Uiso 1 1 calc R
H11E H 0.7612 0.3816 0.3320 0.130 Uiso 1 1 calc R
H11F H 0.7377 0.3911 0.2789 0.130 Uiso 1 1 calc R
C115 C 0.6416(4) 0.3325(4) 0.2971(3) 0.063(2) Uani 1 1 d .
C116 C 0.6151(6) 0.3601(4) 0.3437(3) 0.072(2) Uani 1 1 d .
C117 C 0.6665(6) 0.4114(5) 0.3906(4) 0.092(3) Uani 1 1 d .
H117 H 0.7228 0.4288 0.3927 0.110 Uiso 1 1 calc R
C118 C 0.6339(8) 0.4366(5) 0.4344(4) 0.109(4) Uani 1 1 d .
H118 H 0.6683 0.4706 0.4664 0.131 Uiso 1 1 calc R
C119 C 0.5557(7) 0.4129(5) 0.4310(3) 0.089(3) Uani 1 1 d .
H119 H 0.5336 0.4311 0.4603 0.107 Uiso 1 1 calc R
C120 C 0.5058(6) 0.3623(4) 0.3855(3) 0.074(3) Uani 1 1 d .
H120 H 0.4498 0.3446 0.3843 0.089 Uiso 1 1 calc R

loop_
_atom_site_aniso_label
_atom_site_aniso_U_11
_atom_site_aniso_U_22
_atom_site_aniso_U_33
_atom_site_aniso_U_23
_atom_site_aniso_U_13
_atom_site_aniso_U_12
Dy1 0.04357(17) 0.04095(15) 0.04148(17) 0.01070(13) -0.00267(13) 0.01951(13)
Dy2 0.03697(16) 0.03343(14) 0.04617(17) 0.01087(12) -0.00024(13) 0.00757(12)
Dy3 0.05454(19) 0.03081(14) 0.04403(17) 0.01611(13) -0.00606(14) 0.00587(13)
Dy4 0.04191(17) 0.03591(15) 0.04641(17) 0.02012(13) -0.00635(13) 0.00468(12)
Dy5 0.04519(17) 0.03615(14) 0.03449(15) 0.01127(12) -0.00132(12) 0.01496(12)
Dy6 0.03453(15) 0.03709(14) 0.03601(15) 0.01379(12) 0.00817(11) 0.01421(11)
Dy7 0.03795(15) 0.03222(13) 0.03305(14) 0.01255(11) 0.00408(11) 0.01141(11)
Dy8 0.04480(17) 0.04176(15) 0.03515(15) 0.01458(12) 0.00072(12) 0.01793(13)
Cl1 0.138(3) 0.1044(19) 0.124(2) 0.0565(18) 0.0359(19) 0.0633(18)
Cl2 0.232(5) 0.099(2) 0.203(4) 0.010(3) 0.074(4) 0.058(3)
Cl3 0.183(5) 0.175(4) 0.222(5) 0.055(4) -0.004(4) 0.004(4)
Cl4 0.137(3) 0.1010(19) 0.141(3) 0.0622(19) 0.062(2) 0.0572(18)
O1 0.049(3) 0.037(2) 0.044(2) 0.0051(19) -0.010(2) 0.0107(19)
O2 0.041(2) 0.047(2) 0.059(3) 0.030(2) 0.007(2) 0.012(2)
O3 0.068(3) 0.039(2) 0.049(3) 0.011(2) 0.001(2) 0.029(2)
O4 0.046(3) 0.041(2) 0.043(2) 0.0119(19) -0.002(2) 0.0034(19)
O5 0.056(3) 0.046(2) 0.045(3) 0.014(2) 0.006(2) 0.027(2)
O6 0.069(3) 0.043(2) 0.043(3) 0.021(2) -0.001(2) 0.017(2)
O7 0.043(2) 0.032(2) 0.044(2) 0.0101(18) -0.0002(19) 0.0101(18)
O8 0.036(2) 0.035(2) 0.041(2) 0.0106(19) -0.0032(19) 0.0050(17)
O9 0.033(2) 0.034(2) 0.044(2) 0.0127(17) 0.0071(17) 0.0098(17)
O10 0.053(3) 0.046(2) 0.034(2) 0.0188(19) 0.0140(19) 0.021(2)
O11 0.056(3) 0.032(2) 0.033(2) 0.0099(17) 0.0004(19) 0.0081(18)
O12 0.037(2) 0.050(2) 0.047(2) 0.017(2) 0.0080(19) 0.0185(19)
O13 0.043(2) 0.043(2) 0.043(2) 0.0167(19) 0.0095(19) 0.0153(19)
O14 0.040(2) 0.038(2) 0.030(2) 0.0135(17) 0.0087(17) 0.0147(17)
O15 0.035(2) 0.036(2) 0.040(2) 0.0105(18) 0.0042(18) 0.0093(17)
O16 0.040(2) 0.038(2) 0.033(2) 0.0159(17) 0.0098(17) 0.0131(18)
N1 0.060(4) 0.059(3) 0.057(4) 0.020(3) -0.006(3) 0.033(3)
N2 0.052(3) 0.050(3) 0.043(3) 0.006(3) -0.003(3) 0.019(3)
N3 0.072(4) 0.044(3) 0.046(3) 0.015(3) 0.007(3) 0.020(3)
N4 0.071(4) 0.038(3) 0.064(4) 0.008(3) 0.007(3) 0.016(3)
N5 0.042(3) 0.039(3) 0.055(3) 0.012(2) 0.007(2) 0.013(2)
N6 0.039(3) 0.033(3) 0.080(4) 0.022(3) 0.004(3) 0.006(2)
N7 0.094(5) 0.041(3) 0.047(3) 0.021(3) -0.014(3) 0.015(3)
N8 0.060(4) 0.052(3) 0.053(3) 0.027(3) -0.004(3) 0.005(3)
N9 0.046(3) 0.069(4) 0.072(4) 0.039(3) 0.006(3) 0.014(3)
N10 0.035(3) 0.060(3) 0.073(4) 0.038(3) 0.009(3) 0.011(3)
N11 0.041(3) 0.054(3) 0.062(4) 0.026(3) -0.007(3) 0.011(3)
N12 0.056(4) 0.053(3) 0.073(4) 0.038(3) -0.012(3) 0.005(3)
N13 0.042(3) 0.075(4) 0.060(4) 0.025(3) -0.003(3) 0.019(3)
N14 0.068(4) 0.073(4) 0.061(4) 0.027(3) 0.009(3) 0.045(3)
N15 0.090(5) 0.073(4) 0.065(4) 0.013(3) 0.003(4) 0.056(4)
N16 0.142(7) 0.038(3) 0.065(4) -0.004(3) 0.009(4) 0.047(4)
N17 0.108(6) 0.039(3) 0.051(4) 0.005(3) -0.002(4) 0.038(3)
N18 0.090(5) 0.037(3) 0.051(4) 0.015(3) -0.013(3) 0.003(3)
N19 0.039(3) 0.043(3) 0.065(4) 0.008(3) 0.003(3) 0.011(2)
N20 0.043(3) 0.045(3) 0.057(3) 0.016(3) 0.006(3) 0.014(2)
N21 0.056(4) 0.054(3) 0.056(4) 0.016(3) 0.009(3) 0.014(3)
N22 0.084(5) 0.060(4) 0.040(3) 0.017(3) 0.008(3) 0.007(3)
N23 0.079(4) 0.057(3) 0.041(3) 0.028(3) -0.003(3) 0.004(3)
N24 0.070(4) 0.048(3) 0.055(4) 0.026(3) -0.013(3) 0.003(3)
N25 0.054(3) 0.048(3) 0.036(3) 0.007(2) -0.009(2) 0.023(3)
N26 0.035(3) 0.045(3) 0.047(3) 0.005(2) -0.007(2) 0.010(2)
N27 0.029(3) 0.043(3) 0.061(3) 0.004(3) -0.003(2) 0.006(2)
N28 0.038(3) 0.041(3) 0.060(3) 0.016(3) 0.009(3) 0.010(2)
N29 0.049(3) 0.031(2) 0.055(3) 0.016(2) 0.014(2) 0.014(2)
N30 0.053(3) 0.050(3) 0.045(3) 0.014(2) 0.014(3) 0.027(3)
N31 0.043(3) 0.040(3) 0.051(3) 0.009(2) -0.001(3) 0.016(2)
N32 0.043(3) 0.039(3) 0.038(3) 0.012(2) 0.005(2) 0.015(2)
N33 0.060(4) 0.054(3) 0.040(3) 0.016(2) 0.020(3) 0.019(3)
N34 0.081(4) 0.067(4) 0.042(3) 0.037(3) 0.028(3) 0.028(3)
N35 0.073(4) 0.050(3) 0.041(3) 0.023(3) 0.007(3) 0.028(3)
N36 0.101(5) 0.054(3) 0.046(4) 0.009(3) -0.007(3) 0.042(4)
N37 0.072(4) 0.049(3) 0.035(3) 0.006(2) -0.003(3) 0.023(3)
N38 0.076(4) 0.047(3) 0.037(3) 0.021(2) 0.007(3) 0.015(3)
N39 0.091(5) 0.048(3) 0.037(3) 0.020(3) 0.012(3) 0.024(3)
N40 0.066(4) 0.039(3) 0.045(3) 0.020(2) 0.010(3) 0.013(3)
N41 0.050(3) 0.036(3) 0.041(3) 0.015(2) 0.003(2) 0.014(2)
N42 0.043(3) 0.040(3) 0.048(3) 0.009(2) 0.002(2) 0.015(2)
N43 0.055(3) 0.052(3) 0.043(3) 0.014(3) 0.014(3) 0.025(3)
N44 0.043(3) 0.066(4) 0.052(3) 0.015(3) 0.016(3) 0.019(3)
N45 0.031(3) 0.081(4) 0.067(4) 0.017(3) 0.011(3) 0.017(3)
N46 0.035(3) 0.077(4) 0.065(4) 0.014(3) -0.001(3) 0.013(3)
N47 0.043(3) 0.065(4) 0.064(4) 0.022(3) -0.009(3) 0.015(3)
N48 0.079(5) 0.067(4) 0.043(3) 0.016(3) -0.006(3) 0.032(3)
C1 0.084(6) 0.061(4) 0.047(4) 0.017(3) 0.001(4) 0.042(4)
C2 0.113(7) 0.074(5) 0.076(6) 0.038(5) 0.006(5) 0.052(5)
C3 0.129(8) 0.091(6) 0.073(6) 0.045(5) 0.008(6) 0.060(6)
C4 0.121(8) 0.085(6) 0.048(4) 0.023(4) -0.003(5) 0.062(5)
C5 0.059(4) 0.063(4) 0.042(4) 0.018(3) -0.003(3) 0.029(3)
C6 0.076(5) 0.058(4) 0.049(4) 0.019(3) 0.004(4) 0.026(4)
C7 0.177(11) 0.076(6) 0.053(5) 0.023(4) 0.015(6) 0.046(6)
C8 0.052(4) 0.043(4) 0.046(4) 0.001(3) -0.002(3) 0.012(3)
C9 0.081(6) 0.042(4) 0.093(6) 0.015(4) 0.023(5) 0.023(4)
C10 0.049(4) 0.039(3) 0.073(5) 0.013(3) 0.008(4) 0.012(3)
C11 0.042(4) 0.041(3) 0.078(5) 0.021(3) 0.005(3) 0.012(3)
C12 0.050(4) 0.047(4) 0.090(6) 0.033(4) 0.013(4) 0.019(3)
C13 0.049(4) 0.054(4) 0.106(7) 0.040(5) 0.012(4) 0.018(3)
C14 0.045(4) 0.066(5) 0.105(7) 0.053(5) 0.007(4) 0.014(4)
C15 0.041(4) 0.057(4) 0.061(4) 0.028(3) 0.002(3) 0.012(3)
C16 0.094(6) 0.040(4) 0.057(4) 0.019(3) -0.005(4) 0.019(4)
C17 0.149(10) 0.042(4) 0.055(5) 0.016(4) -0.004(6) 0.026(5)
C18 0.131(9) 0.057(5) 0.049(5) 0.024(4) 0.022(5) 0.014(5)
C19 0.106(7) 0.054(4) 0.064(5) 0.032(4) 0.022(5) 0.003(4)
C20 0.065(5) 0.060(4) 0.040(4) 0.020(3) 0.009(3) -0.004(4)
C21 0.064(5) 0.062(4) 0.053(4) 0.030(4) 0.000(4) 0.002(4)
C22 0.078(6) 0.106(7) 0.088(6) 0.063(6) 0.033(5) 0.023(5)
C23 0.041(4) 0.055(4) 0.061(4) 0.024(4) -0.002(3) 0.006(3)
C24 0.058(5) 0.072(5) 0.112(7) 0.041(5) 0.005(5) 0.024(4)
C25 0.050(4) 0.052(4) 0.064(5) 0.019(3) -0.010(3) 0.021(3)
C26 0.054(4) 0.043(4) 0.066(5) 0.022(3) -0.014(4) 0.005(3)
C27 0.083(6) 0.065(5) 0.078(6) 0.035(4) -0.009(5) 0.031(4)
C28 0.138(10) 0.071(6) 0.089(7) 0.042(5) -0.028(7) 0.038(6)
C29 0.123(8) 0.051(4) 0.075(6) 0.035(4) -0.016(6) 0.014(5)
C30 0.093(6) 0.078(5) 0.067(5) 0.050(5) 0.000(5) 0.016(5)
C31 0.048(4) 0.095(6) 0.065(5) 0.042(5) 0.004(4) 0.025(4)
C32 0.065(6) 0.126(8) 0.072(6) 0.061(6) -0.005(5) -0.003(6)
C33 0.047(5) 0.153(10) 0.086(7) 0.055(7) 0.005(5) 0.044(6)
C34 0.065(5) 0.141(9) 0.074(6) 0.059(6) 0.018(5) 0.061(6)
C35 0.060(5) 0.122(7) 0.069(5) 0.053(5) 0.026(4) 0.061(5)
C36 0.090(6) 0.098(6) 0.070(5) 0.039(5) 0.026(5) 0.074(5)
C37 0.098(8) 0.127(9) 0.143(10) 0.036(8) 0.027(7) 0.082(7)
C38 0.092(6) 0.049(4) 0.051(4) 0.020(3) 0.012(4) 0.036(4)
C39 0.182(12) 0.059(5) 0.086(7) -0.015(5) 0.002(7) 0.044(7)
C40 0.135(9) 0.035(4) 0.057(5) 0.009(3) 0.015(5) 0.021(4)
C41 0.101(7) 0.061(5) 0.050(5) 0.032(4) -0.002(4) 0.013(5)
C42 0.125(9) 0.052(5) 0.051(5) 0.013(4) -0.009(5) 0.001(5)
C43 0.123(10) 0.082(7) 0.072(7) 0.023(6) -0.035(7) -0.015(7)
C44 0.089(7) 0.089(7) 0.102(8) 0.051(6) -0.029(6) -0.039(6)
C45 0.077(6) 0.056(4) 0.070(5) 0.034(4) -0.013(4) -0.003(4)
C46 0.052(4) 0.047(4) 0.060(5) 0.007(3) 0.004(4) 0.007(3)
C47 0.037(4) 0.058(4) 0.089(6) 0.008(4) -0.003(4) 0.006(3)
C48 0.035(4) 0.071(6) 0.123(8) 0.019(6) 0.006(5) 0.000(4)
C49 0.033(4) 0.062(5) 0.123(8) 0.026(5) 0.021(4) 0.018(3)
C50 0.042(4) 0.052(4) 0.076(5) 0.011(4) 0.006(4) 0.019(3)
C51 0.054(4) 0.045(4) 0.068(5) 0.023(3) 0.016(4) 0.021(3)
C52 0.060(5) 0.083(6) 0.085(6) 0.007(5) 0.026(4) 0.023(4)
C53 0.051(4) 0.040(3) 0.043(4) 0.014(3) 0.004(3) 0.006(3)
C54 0.145(11) 0.108(8) 0.072(7) -0.013(6) 0.018(7) -0.018(8)
C55 0.106(7) 0.058(5) 0.040(4) 0.012(4) -0.009(4) -0.013(5)
C56 0.091(6) 0.055(4) 0.050(5) 0.028(4) -0.023(4) -0.014(4)
C57 0.112(8) 0.089(6) 0.049(5) 0.023(5) -0.016(5) -0.019(6)
C58 0.103(8) 0.078(6) 0.084(7) 0.031(6) -0.045(6) -0.033(6)
C59 0.058(5) 0.105(7) 0.074(6) 0.026(6) -0.023(5) -0.014(5)
C60 0.059(5) 0.055(4) 0.070(5) 0.027(4) -0.016(4) -0.006(4)
C61 0.072(5) 0.057(4) 0.046(4) 0.009(3) -0.010(4) 0.027(4)
C62 0.121(8) 0.074(5) 0.037(4) 0.009(4) -0.001(4) 0.068(5)
C63 0.110(8) 0.110(7) 0.044(4) 0.018(4) 0.011(5) 0.084(6)
C64 0.063(5) 0.088(5) 0.046(4) 0.015(4) -0.005(3) 0.046(4)
C65 0.079(5) 0.066(4) 0.026(3) 0.010(3) -0.005(3) 0.039(4)
C66 0.052(4) 0.062(4) 0.042(4) 0.011(3) 0.002(3) 0.032(3)
C67 0.046(4) 0.082(5) 0.075(5) 0.026(4) -0.004(4) 0.023(4)
C68 0.030(3) 0.045(3) 0.050(4) 0.014(3) 0.007(3) 0.016(3)
C69 0.083(6) 0.052(4) 0.129(8) 0.054(5) 0.007(5) 0.015(4)
C70 0.069(5) 0.040(3) 0.052(4) 0.018(3) 0.013(3) 0.023(3)
C71 0.058(4) 0.054(4) 0.054(4) 0.026(3) 0.012(3) 0.031(3)
C72 0.086(6) 0.050(4) 0.082(6) 0.032(4) 0.029(4) 0.038(4)
C73 0.111(7) 0.070(5) 0.077(5) 0.043(4) 0.045(5) 0.068(5)
C74 0.073(5) 0.086(6) 0.065(5) 0.042(4) 0.031(4) 0.056(5)
C75 0.071(5) 0.064(4) 0.054(4) 0.024(4) 0.016(4) 0.038(4)
C76 0.065(5) 0.044(3) 0.046(4) 0.016(3) 0.001(3) 0.018(3)
C77 0.079(6) 0.046(4) 0.076(5) 0.016(4) -0.009(5) 0.033(4)
C78 0.042(4) 0.049(4) 0.103(7) 0.014(4) 0.001(4) 0.022(3)
C79 0.044(4) 0.057(4) 0.094(6) 0.013(4) 0.008(4) 0.025(3)
C80 0.032(3) 0.039(3) 0.059(4) 0.003(3) -0.005(3) 0.011(3)
C81 0.039(4) 0.052(4) 0.054(4) 0.008(3) 0.015(3) 0.013(3)
C82 0.058(5) 0.059(4) 0.084(6) 0.015(4) 0.034(4) 0.023(4)
C83 0.062(4) 0.046(3) 0.040(4) 0.019(3) 0.012(3) 0.020(3)
C84 0.145(9) 0.079(6) 0.071(6) 0.053(5) 0.040(6) 0.049(6)
C85 0.103(7) 0.054(4) 0.044(4) 0.022(3) -0.005(4) 0.017(4)
C86 0.105(7) 0.055(4) 0.038(4) 0.013(3) 0.001(4) 0.034(4)
C87 0.164(11) 0.073(6) 0.071(6) 0.030(5) -0.015(6) 0.052(6)
C88 0.183(13) 0.090(7) 0.082(7) 0.033(6) -0.008(7) 0.086(8)
C89 0.131(9) 0.084(6) 0.084(7) 0.014(5) -0.017(6) 0.072(6)
C90 0.095(7) 0.084(6) 0.054(5) 0.028(4) 0.007(4) 0.047(5)
C91 0.086(6) 0.058(4) 0.047(4) 0.017(3) 0.005(4) 0.029(4)
C92 0.127(8) 0.064(5) 0.047(5) 0.006(4) -0.005(5) 0.047(5)
C93 0.158(10) 0.081(6) 0.038(4) 0.004(4) 0.006(5) 0.036(6)
C94 0.142(9) 0.086(6) 0.034(4) 0.020(4) 0.014(5) 0.025(6)
C95 0.098(6) 0.065(5) 0.039(4) 0.020(4) -0.002(4) 0.025(4)
C96 0.097(6) 0.052(4) 0.039(4) 0.014(3) -0.004(4) 0.013(4)
C97 0.168(10) 0.079(6) 0.046(5) 0.035(4) 0.008(6) 0.018(6)
C98 0.063(4) 0.041(3) 0.043(4) 0.023(3) 0.008(3) 0.018(3)
C99 0.079(6) 0.038(4) 0.082(6) 0.022(4) 0.001(4) -0.008(4)
C100 0.045(4) 0.040(3) 0.052(4) 0.019(3) 0.016(3) 0.019(3)
C101 0.038(3) 0.038(3) 0.056(4) 0.007(3) -0.001(3) 0.013(3)
C102 0.042(4) 0.043(3) 0.056(4) 0.003(3) -0.001(3) 0.007(3)
C103 0.050(4) 0.048(4) 0.060(5) -0.008(3) -0.011(3) 0.018(3)
C104 0.071(5) 0.061(4) 0.037(4) -0.001(3) -0.003(3) 0.028(4)
C105 0.065(5) 0.056(4) 0.037(4) 0.016(3) 0.003(3) 0.023(3)
C106 0.058(4) 0.053(4) 0.052(4) 0.016(3) 0.016(3) 0.024(3)
C107 0.082(6) 0.075(5) 0.057(5) 0.007(4) 0.012(4) 0.026(5)
C108 0.141(11) 0.148(10) 0.056(6) 0.007(6) 0.057(6) 0.054(8)
C109 0.096(8) 0.150(10) 0.057(6) -0.011(6) 0.022(5) 0.033(7)
C110 0.075(5) 0.067(5) 0.053(4) 0.018(4) 0.034(4) 0.027(4)
C111 0.059(5) 0.076(5) 0.066(5) 0.022(4) 0.037(4) 0.019(4)
C112 0.074(6) 0.103(7) 0.091(7) 0.011(6) 0.040(5) 0.023(5)
C113 0.028(3) 0.053(4) 0.061(4) 0.020(3) 0.013(3) 0.011(3)
C114 0.046(5) 0.112(8) 0.096(7) -0.015(6) -0.014(5) 0.006(5)
C115 0.045(4) 0.060(4) 0.071(5) 0.018(4) -0.007(4) 0.016(3)
C116 0.079(6) 0.056(4) 0.066(5) 0.015(4) -0.018(5) 0.022(4)
C117 0.074(6) 0.092(6) 0.080(7) 0.021(5) -0.034(5) 0.018(5)
C118 0.146(11) 0.082(6) 0.060(6) 0.009(5) -0.053(7) 0.031(7)
C119 0.116(8) 0.087(6) 0.046(5) 0.005(4) -0.009(5) 0.042(6)
C120 0.108(7) 0.063(5) 0.049(5) 0.016(4) -0.007(5) 0.040(5)

loop_
_atom_type_symbol
_atom_type_description
_atom_type_scat_dispersion_real
_atom_type_scat_dispersion_imag
_atom_type_scat_source
C C 0.0033 0.0016 'International Tables Vol C Tables 4.2.6.8 and 6.1.1.4'
H H 0.0000 0.0000 'International Tables Vol C Tables 4.2.6.8 and 6.1.1.4'
Dy Dy -0.1892 4.4098 'International Tables Vol C Tables 4.2.6.8 and 6.1.1.4'
N N 0.0061 0.0033 'International Tables Vol C Tables 4.2.6.8 and 6.1.1.4'
O O 0.0106 0.0060 'International Tables Vol C Tables 4.2.6.8 and 6.1.1.4'
Cl Cl 0.1484 0.1585 'International Tables Vol C Tables 4.2.6.8 and 6.1.1.4'

loop_
_geom_angle_atom_site_label_1
_geom_angle_atom_site_label_2
_geom_angle_atom_site_label_3
_geom_angle
O7 Dy1 O5 99.06(16)
O7 Dy1 O3 66.75(15)
O5 Dy1 O3 86.82(15)
O7 Dy1 O1 88.62(14)
O5 Dy1 O1 67.00(15)
O3 Dy1 O1 141.06(13)
O7 Dy1 N14 128.30(18)
O5 Dy1 N14 86.51(17)
O3 Dy1 N14 62.29(18)
O1 Dy1 N14 138.43(19)
O7 Dy1 N2 85.17(16)
O5 Dy1 N2 129.85(17)
O3 Dy1 N2 137.88(18)
O1 Dy1 N2 63.16(17)
N14 Dy1 N2 129.06(18)
O7 Dy1 N1 90.18(17)
O5 Dy1 N1 164.61(17)
O3 Dy1 N1 85.56(16)
O1 Dy1 N1 125.91(17)
N14 Dy1 N1 78.11(19)
N2 Dy1 N1 62.85(18)
O7 Dy1 N13 163.57(18)
O5 Dy1 N13 92.61(18)
O3 Dy1 N13 125.83(19)
O1 Dy1 N13 85.33(17)
N14 Dy1 N13 63.6(2)
N2 Dy1 N13 78.5(2)
N1 Dy1 N13 81.11(19)
O8 Dy2 O5 99.11(16)
O8 Dy2 O1 87.14(15)
O5 Dy2 O1 67.42(15)
O8 Dy2 O4 68.06(15)
O5 Dy2 O4 88.11(15)
O1 Dy2 O4 142.20(14)
O8 Dy2 N20 130.40(15)
O5 Dy2 N20 84.59(17)
O1 Dy2 N20 137.19(17)
O4 Dy2 N20 62.63(16)
O8 Dy2 N5 82.69(16)
O5 Dy2 N5 130.34(16)
O1 Dy2 N5 63.09(15)
O4 Dy2 N5 135.63(17)
N20 Dy2 N5 131.09(17)
O8 Dy2 N19 162.14(17)
O5 Dy2 N19 93.88(17)
O1 Dy2 N19 86.58(17)
O4 Dy2 N19 124.93(18)
N20 Dy2 N19 62.81(18)
N5 Dy2 N19 79.55(18)
O8 Dy2 N6 90.00(15)
O5 Dy2 N6 164.60(19)
O1 Dy2 N6 125.83(17)
O4 Dy2 N6 83.80(16)
N20 Dy2 N6 80.06(18)
N5 Dy2 N6 62.89(18)
N19 Dy2 N6 80.21(17)
O7 Dy3 O6 98.93(16)
O7 Dy3 O2 87.51(15)
O6 Dy3 O2 67.82(16)
O7 Dy3 O3 66.43(15)
O6 Dy3 O3 87.51(16)
O2 Dy3 O3 141.15(14)
O7 Dy3 N17 129.85(19)
O6 Dy3 N17 83.89(19)
O2 Dy3 N17 137.02(17)
O3 Dy3 N17 63.68(18)
O7 Dy3 N8 87.32(17)
O6 Dy3 N8 128.63(17)
O2 Dy3 N8 61.55(16)
O3 Dy3 N8 139.25(16)
N17 Dy3 N8 129.3(2)
O7 Dy3 N7 95.17(16)
O6 Dy3 N7 162.16(19)
O2 Dy3 N7 124.0(2)
O3 Dy3 N7 88.17(19)
N17 Dy3 N7 78.7(2)
N8 Dy3 N7 62.7(2)
O7 Dy3 N18 164.2(2)
O6 Dy3 N18 90.69(18)
O2 Dy3 N18 84.59(18)
O3 Dy3 N18 126.86(19)
N17 Dy3 N18 63.3(2)
N8 Dy3 N18 76.9(2)
N7 Dy3 N18 78.14(17)
Dy4 Dy3 Dy1 90.224(11)
O6 Dy4 O8 98.04(15)
O6 Dy4 O2 68.08(17)
O8 Dy4 O2 86.75(15)
O6 Dy4 O4 86.82(17)
O8 Dy4 O4 67.79(15)
O2 Dy4 O4 141.56(14)
O6 Dy4 N23 81.58(18)
O8 Dy4 N23 130.90(18)
O2 Dy4 N23 135.25(17)
O4 Dy4 N23 63.16(17)
O6 Dy4 N11 130.41(18)
O8 Dy4 N11 83.68(16)
O2 Dy4 N11 62.53(16)
O4 Dy4 N11 136.72(16)
N23 Dy4 N11 132.94(19)
O6 Dy4 N24 91.33(17)
O8 Dy4 N24 163.9(2)
O2 Dy4 N24 84.64(18)
O4 Dy4 N24 126.11(19)
N23 Dy4 N24 63.3(2)
N11 Dy4 N24 80.3(2)
O6 Dy4 N12 162.9(2)
O8 Dy4 N12 92.99(16)
O2 Dy4 N12 125.8(2)
O4 Dy4 N12 85.35(18)
N23 Dy4 N12 81.4(2)
N11 Dy4 N12 63.6(2)
N24 Dy4 N12 81.16(17)
O6 Dy4 Dy2 84.21(12)
O8 Dy4 Dy2 33.53(11)
O2 Dy4 Dy2 109.58(10)
O4 Dy4 Dy2 36.37(10)
N23 Dy4 Dy2 98.72(14)
N11 Dy4 Dy2 115.75(12)
N24 Dy4 Dy2 161.97(17)
N12 Dy4 Dy2 98.21(12)
O6 Dy4 Dy3 33.55(13)
O8 Dy4 Dy3 84.95(10)
O2 Dy4 Dy3 36.29(11)
O4 Dy4 Dy3 110.16(10)
N23 Dy4 Dy3 113.37(13)
N11 Dy4 Dy3 98.40(12)
N24 Dy4 Dy3 95.98(12)
N12 Dy4 Dy3 161.99(17)
O15 Dy5 O13 99.59(15)
O15 Dy5 O9 89.10(14)
O13 Dy5 O9 67.01(13)
O15 Dy5 O11 66.99(13)
O13 Dy5 O11 87.36(15)
O9 Dy5 O11 141.86(12)
O15 Dy5 N25 88.94(16)
O13 Dy5 N25 165.83(16)
O9 Dy5 N25 124.85(15)
O11 Dy5 N25 85.59(15)
O15 Dy5 N26 85.17(15)
O13 Dy5 N26 128.90(15)
O9 Dy5 N26 62.20(15)
O11 Dy5 N26 138.41(17)
N25 Dy5 N26 62.71(17)
O15 Dy5 N38 128.45(15)
O13 Dy5 N38 86.09(17)
O9 Dy5 N38 137.85(17)
O11 Dy5 N38 62.13(15)
N25 Dy5 N38 79.75(19)
N26 Dy5 N38 129.68(17)
O15 Dy5 N37 165.60(17)
O13 Dy5 N37 90.01(17)
O9 Dy5 N37 84.79(15)
O11 Dy5 N37 124.60(16)
N25 Dy5 N37 83.92(18)
N26 Dy5 N37 80.45(18)
N38 Dy5 N37 62.48(17)
O16 Dy6 O13 98.39(14)
O16 Dy6 O9 86.55(14)
O13 Dy6 O9 66.97(13)
O16 Dy6 O12 67.12(14)
O13 Dy6 O12 89.21(14)
O9 Dy6 O12 141.82(14)
O16 Dy6 N29 85.68(15)
O13 Dy6 N29 129.06(15)
O9 Dy6 N29 62.61(14)
O12 Dy6 N29 136.76(15)
O16 Dy6 N44 129.77(16)
O13 Dy6 N44 83.19(17)
O9 Dy6 N44 136.82(16)
O12 Dy6 N44 62.70(17)
N29 Dy6 N44 131.34(18)
O16 Dy6 N30 91.52(15)
O13 Dy6 N30 164.22(17)
O9 Dy6 N30 126.24(15)
O12 Dy6 N30 83.34(15)
N29 Dy6 N30 63.67(17)
N44 Dy6 N30 81.03(19)
O16 Dy6 N43 163.89(16)
O13 Dy6 N43 92.37(16)
O9 Dy6 N43 86.68(16)
O12 Dy6 N43 125.29(17)
N29 Dy6 N43 78.23(18)
N44 Dy6 N43 63.25(18)
N30 Dy6 N43 80.77(16)
O15 Dy7 O14 97.18(14)
O15 Dy7 O11 67.07(13)
O14 Dy7 O11 87.41(14)
O15 Dy7 O10 87.59(14)
O14 Dy7 O10 67.11(14)
O11 Dy7 O10 141.79(14)
O15 Dy7 N41 129.45(15)
O14 Dy7 N41 84.56(15)
O11 Dy7 N41 62.54(14)
O10 Dy7 N41 136.74(15)
O15 Dy7 N32 85.39(15)
O14 Dy7 N32 129.23(14)
O11 Dy7 N32 137.54(15)
O10 Dy7 N32 62.34(15)
N41 Dy7 N32 131.21(16)
O15 Dy7 N31 94.97(15)
O14 Dy7 N31 163.15(15)
O11 Dy7 N31 86.62(16)
O10 Dy7 N31 125.20(17)
N41 Dy7 N31 78.71(17)
N32 Dy7 N31 63.35(17)
O15 Dy7 N42 165.27(17)
O14 Dy7 N42 90.75(15)
O11 Dy7 N42 125.94(15)
O10 Dy7 N42 84.08(15)
N41 Dy7 N42 63.51(16)
N32 Dy7 N42 79.99(16)
N31 Dy7 N42 80.10(16)
O16 Dy8 O14 96.75(13)
O16 Dy8 O12 67.77(14)
O14 Dy8 O12 86.04(14)
O16 Dy8 O10 88.55(14)
O14 Dy8 O10 67.50(14)
O12 Dy8 O10 142.39(13)
O16 Dy8 N47 131.26(18)
O14 Dy8 N47 82.34(16)
O12 Dy8 N47 63.54(18)
O10 Dy8 N47 133.27(17)
O16 Dy8 N35 83.02(16)
O14 Dy8 N35 131.15(16)
O12 Dy8 N35 135.93(16)
O10 Dy8 N35 63.66(16)
N47 Dy8 N35 132.84(18)
O16 Dy8 N36 91.87(17)
O14 Dy8 N36 163.9(2)
O12 Dy8 N36 84.70(18)
O10 Dy8 N36 126.5(2)
N47 Dy8 N36 81.8(2)
N35 Dy8 N36 63.3(2)
O16 Dy8 N48 164.57(19)
O14 Dy8 N48 93.00(16)
O12 Dy8 N48 125.0(2)
O10 Dy8 N48 84.15(18)
N47 Dy8 N48 61.9(2)
N35 Dy8 N48 81.6(2)
N36 Dy8 N48 81.68(18)
C8 O1 Dy2 126.2(4)
C8 O1 Dy1 122.4(4)
Dy2 O1 Dy1 108.44(17)
C23 O2 Dy4 125.6(4)
C23 O2 Dy3 124.3(4)
Dy4 O2 Dy3 107.68(19)
C38 O3 Dy1 125.1(5)
C38 O3 Dy3 124.0(4)
Dy1 O3 Dy3 107.92(16)
C53 O4 Dy4 123.8(4)
C53 O4 Dy2 124.0(4)
Dy4 O4 Dy2 107.40(18)
Dy2 O5 Dy1 112.74(19)
Dy2 O5 H5 119(5)
Dy1 O5 H5 128(5)
Dy4 O6 Dy3 112.9(2)
Dy4 O6 H6 134(5)
Dy3 O6 H6 113(5)
Dy1 O7 Dy3 114.17(19)
Dy1 O7 H7 114(5)
Dy3 O7 H7 131(5)
Dy2 O8 Dy4 112.50(19)
Dy2 O8 H8 108(5)
Dy4 O8 H8 134(5)
C68 O9 Dy6 122.1(3)
C68 O9 Dy5 127.2(4)
Dy6 O9 Dy5 107.94(14)
C83 O10 Dy8 122.8(4)
C83 O10 Dy7 124.3(4)
Dy8 O10 Dy7 108.42(16)
C98 O11 Dy7 122.8(4)
C98 O11 Dy5 127.3(4)
Dy7 O11 Dy5 107.53(14)
C113 O12 Dy8 124.3(4)
C113 O12 Dy6 122.4(4)
Dy8 O12 Dy6 107.64(17)
Dy5 O13 Dy6 113.43(17)
Dy5 O13 H13 117(5)
Dy6 O13 H13 127(4)
Dy8 O14 Dy7 113.34(16)
Dy8 O14 H14 125(4)
Dy7 O14 H14 115(4)
Dy5 O15 Dy7 113.83(17)
Dy5 O15 H15 120(4)
Dy7 O15 H15 126(5)
Dy8 O16 Dy6 113.42(16)
Dy8 O16 H16 109(4)
Dy6 O16 H16 137(4)
C1 N1 C5 116.3(6)
C1 N1 Dy1 123.3(5)
C5 N1 Dy1 120.1(4)
C6 N2 N3 117.0(6)
C6 N2 Dy1 123.6(5)
N3 N2 Dy1 119.4(4)
C8 N3 N2 109.6(5)
C8 N4 N5 113.3(6)
C10 N5 N4 118.0(6)
C10 N5 Dy2 124.5(5)
N4 N5 Dy2 117.4(4)
C11 N6 C15 118.1(6)
C11 N6 Dy2 119.9(5)
C15 N6 Dy2 122.0(5)
C16 N7 C20 118.4(7)
C16 N7 Dy3 121.0(6)
C20 N7 Dy3 120.3(4)
C21 N8 N9 116.6(7)
C21 N8 Dy3 124.1(5)
N9 N8 Dy3 119.1(4)
C23 N9 N8 111.6(7)
N11 N10 C23 112.9(6)
C25 N11 N10 118.6(7)
C25 N11 Dy4 122.9(5)
N10 N11 Dy4 118.5(4)
C30 N12 C26 117.5(6)
C30 N12 Dy4 122.2(6)
C26 N12 Dy4 120.3(5)
C31 N13 C35 117.6(7)
C31 N13 Dy1 122.5(5)
C35 N13 Dy1 119.9(5)
C36 N14 N15 116.9(7)
C36 N14 Dy1 124.3(5)
N15 N14 Dy1 118.8(4)
C38 N15 N14 111.8(6)
C38 N16 N17 113.6(6)
C38 N16 H16A 123.2
N17 N16 H16A 123.2
C40 N17 N16 118.9(7)
C40 N17 Dy3 123.5(6)
N16 N17 Dy3 117.6(4)
C41 N18 C45 117.9(7)
C41 N18 Dy3 119.3(6)
C45 N18 Dy3 122.8(5)
C50 N19 C46 117.4(6)
C50 N19 Dy2 120.7(4)
C46 N19 Dy2 121.7(5)
C51 N20 N21 116.5(6)
C51 N20 Dy2 125.1(5)
N21 N20 Dy2 118.3(4)
C53 N21 N20 111.2(6)
C53 N22 N23 111.6(6)
C53 N22 H22 124.2
N23 N22 H22 124.2
C55 N23 N22 117.6(7)
C55 N23 Dy4 123.2(6)
N22 N23 Dy4 118.4(4)
C56 N24 C60 118.6(7)
C56 N24 Dy4 119.5(5)
C60 N24 Dy4 121.6(5)
C65 N25 C61 116.8(6)
C65 N25 Dy5 120.7(4)
C61 N25 Dy5 122.2(4)
C66 N26 N27 118.8(5)
C66 N26 Dy5 123.7(4)
N27 N26 Dy5 117.5(3)
C68 N27 N26 114.7(5)
C68 N27 H27 122.7
N26 N27 H27 122.7
C68 N28 N29 109.2(5)
C70 N29 N28 116.9(5)
C70 N29 Dy6 123.3(4)
N28 N29 Dy6 119.8(3)
C71 N30 C75 116.9(6)
C71 N30 Dy6 119.9(4)
C75 N30 Dy6 122.8(4)
C76 N31 C80 116.7(6)
C76 N31 Dy7 123.2(5)
C80 N31 Dy7 120.1(4)
C81 N32 N33 117.7(6)
C81 N32 Dy7 124.1(4)
N33 N32 Dy7 118.2(4)
C83 N33 N32 111.6(5)
C83 N34 N35 111.6(5)
C83 N34 H34 124.2
N35 N34 H34 124.2
C85 N35 N34 117.6(7)
C85 N35 Dy8 124.6(6)
N34 N35 Dy8 117.5(3)
C90 N36 C86 117.2(7)
C90 N36 Dy8 122.9(6)
C86 N36 Dy8 119.8(5)
C91 N37 C95 117.0(6)
C91 N37 Dy5 122.2(5)
C95 N37 Dy5 120.4(4)
C96 N38 N39 117.8(5)
C96 N38 Dy5 123.8(4)
N39 N38 Dy5 117.8(4)
C98 N39 N38 113.4(5)
C98 N40 N41 107.4(5)
C100 N41 N40 115.6(5)
C100 N41 Dy7 123.7(4)
N40 N41 Dy7 120.6(3)
C105 N42 C101 117.5(5)
C105 N42 Dy7 122.7(4)
C101 N42 Dy7 119.9(4)
C106 N43 C110 116.9(6)
C106 N43 Dy6 123.7(5)
C110 N43 Dy6 119.2(4)
C111 N44 N45 117.0(6)
C111 N44 Dy6 123.2(5)
N45 N44 Dy6 118.6(4)
C113 N45 N44 110.6(5)
C113 N46 N47 114.8(6)
C115 N47 N46 118.7(7)
C115 N47 Dy8 124.6(6)
N46 N47 Dy8 116.6(4)
C116 N48 C120 119.5(7)
C116 N48 Dy8 120.2(5)
C120 N48 Dy8 120.3(6)
N1 C1 C2 125.8(7)
N1 C1 H1 117.1
C2 C1 H1 117.1
C1 C2 C3 117.5(7)
C1 C2 H2 121.3
C3 C2 H2 121.3
C4 C3 C2 118.3(8)
C4 C3 H3 120.8
C2 C3 H3 120.8
C3 C4 C5 120.8(8)
C3 C4 H4 119.6
C5 C4 H4 119.6
N1 C5 C4 121.0(7)
N1 C5 C6 115.9(6)
C4 C5 C6 123.1(7)
N2 C6 C5 117.3(7)
N2 C6 C7 123.3(7)
C5 C6 C7 119.3(6)
C6 C7 H7A 109.5
C6 C7 H7B 109.5
H7A C7 H7B 109.5
C6 C7 H7C 109.5
H7A C7 H7C 109.5
H7B C7 H7C 109.5
O1 C8 N3 124.5(6)
O1 C8 N4 119.3(6)
N3 C8 N4 116.2(6)
C10 C9 H9A 109.5
C10 C9 H9B 109.5
H9A C9 H9B 109.5
C10 C9 H9C 109.5
H9A C9 H9C 109.5
H9B C9 H9C 109.5
N5 C10 C11 114.4(6)
N5 C10 C9 122.5(7)
C11 C10 C9 123.1(6)
N6 C11 C12 120.8(7)
N6 C11 C10 118.1(6)
C12 C11 C10 121.0(7)
C13 C12 C11 121.6(8)
C13 C12 H12 119.2
C11 C12 H12 119.2
C12 C13 C14 117.4(7)
C12 C13 H13A 121.3
C14 C13 H13A 121.3
C15 C14 C13 120.4(8)
C15 C14 H14A 119.8
C13 C14 H14A 119.8
N6 C15 C14 121.8(7)
N6 C15 H15A 119.1
C14 C15 H15A 119.1
N7 C16 C17 122.1(9)
N7 C16 H16B 119.0
C17 C16 H16B 119.0
C18 C17 C16 118.6(9)
C18 C17 H17 120.7
C16 C17 H17 120.7
C17 C18 C19 119.9(8)
C17 C18 H18 120.1
C19 C18 H18 120.1
C18 C19 C20 122.2(10)
C18 C19 H19 118.9
C20 C19 H19 118.9
C19 C20 N7 118.8(8)
C19 C20 C21 125.8(8)
N7 C20 C21 115.4(6)
N8 C21 C20 116.5(8)
N8 C21 C22 123.4(7)
C20 C21 C22 120.0(6)
C21 C22 H22A 109.5
C21 C22 H22B 109.5
H22A C22 H22B 109.5
C21 C22 H22C 109.5
H22A C22 H22C 109.5
H22B C22 H22C 109.5
O2 C23 N9 121.8(7)
O2 C23 N10 119.8(6)
N9 C23 N10 118.3(7)
C25 C24 H24A 109.5
C25 C24 H24B 109.5
H24A C24 H24B 109.5
C25 C24 H24C 109.5
H24A C24 H24C 109.5
H24B C24 H24C 109.5
N11 C25 C26 116.5(7)
N11 C25 C24 122.7(7)
C26 C25 C24 120.7(6)
N12 C26 C27 120.2(8)
N12 C26 C25 116.5(6)
C27 C26 C25 123.3(8)
C28 C27 C26 121.3(9)
C28 C27 H27A 119.3
C26 C27 H27A 119.3
C27 C28 C29 120.2(8)
C27 C28 H28 119.9
C29 C28 H28 119.9
C28 C29 C30 118.4(10)
C28 C29 H29 120.8
C30 C29 H29 120.8
N12 C30 C29 122.4(10)
N12 C30 H30 118.8
C29 C30 H30 118.8
N13 C31 C32 122.5(9)
N13 C31 H31 118.7
C32 C31 H31 118.7
C33 C32 C31 118.4(9)
C33 C32 H32 120.8
C31 C32 H32 120.8
C34 C33 C32 118.9(8)
C34 C33 H33 120.5
C32 C33 H33 120.5
C33 C34 C35 120.5(9)
C33 C34 H34A 119.7
C35 C34 H34A 119.7
N13 C35 C34 122.0(9)
N13 C35 C36 116.8(7)
C34 C35 C36 121.2(8)
N14 C36 C37 123.9(9)
N14 C36 C35 115.1(7)
C37 C36 C35 121.0(8)
C36 C37 H37A 109.5
C36 C37 H37B 109.5
H37A C37 H37B 109.5
C36 C37 H37C 109.5
H37A C37 H37C 109.5
H37B C37 H37C 109.5
O3 C38 N15 120.4(6)
O3 C38 N16 120.3(8)
N15 C38 N16 119.2(7)
C40 C39 H39A 109.5
C40 C39 H39B 109.5
H39A C39 H39B 109.5
C40 C39 H39C 109.5
H39A C39 H39C 109.5
H39B C39 H39C 109.5
N17 C40 C41 115.4(8)
N17 C40 C39 121.0(10)
C41 C40 C39 123.6(8)
N18 C41 C42 122.7(9)
N18 C41 C40 118.4(7)
C42 C41 C40 118.8(9)
C43 C42 C41 119.1(10)
C43 C42 H42 120.5
C41 C42 H42 120.5
C42 C43 C44 120.9(9)
C42 C43 H43 119.6
C44 C43 H43 119.6
C45 C44 C43 117.1(11)
C45 C44 H44 121.5
C43 C44 H44 121.5
N18 C45 C44 122.3(10)
N18 C45 H45 118.9
C44 C45 H45 118.9
N19 C46 C47 124.0(8)
N19 C46 H46 118.0
C47 C46 H46 118.0
C48 C47 C46 117.8(8)
C48 C47 H47 121.1
C46 C47 H47 121.1
C47 C48 C49 120.5(8)
C47 C48 H48 119.7
C49 C48 H48 119.7
C48 C49 C50 118.9(9)
C48 C49 H49 120.6
C50 C49 H49 120.6
N19 C50 C49 121.3(7)
N19 C50 C51 117.2(6)
C49 C50 C51 121.5(8)
N20 C51 C52 124.1(7)
N20 C51 C50 113.9(7)
C52 C51 C50 122.0(7)
C51 C52 H52A 109.5
C51 C52 H52B 109.5
H52A C52 H52B 109.5
C51 C52 H52C 109.5
H52A C52 H52C 109.5
H52B C52 H52C 109.5
O4 C53 N22 121.7(6)
O4 C53 N21 121.5(6)
N22 C53 N21 116.8(7)
C55 C54 H54A 109.5
C55 C54 H54B 109.5
H54A C54 H54B 109.5
C55 C54 H54C 109.5
H54A C54 H54C 109.5
H54B C54 H54C 109.5
N23 C55 C56 115.8(8)
N23 C55 C54 122.6(9)
C56 C55 C54 121.5(7)
N24 C56 C57 121.6(9)
N24 C56 C55 117.3(6)
C57 C56 C55 121.1(9)
C56 C57 C58 118.2(10)
C56 C57 H57 120.9
C58 C57 H57 120.9
C59 C58 C57 119.1(8)
C59 C58 H58 120.4
C57 C58 H58 120.4
C58 C59 C60 120.3(10)
C58 C59 H59 119.9
C60 C59 H59 119.9
N24 C60 C59 122.1(9)
N24 C60 H60 119.0
C59 C60 H60 119.0
N25 C61 C62 123.3(8)
N25 C61 H61 118.4
C62 C61 H61 118.4
C63 C62 C61 119.6(8)
C63 C62 H62 120.2
C61 C62 H62 120.2
C62 C63 C64 119.2(7)
C62 C63 H63 120.4
C64 C63 H63 120.4
C63 C64 C65 118.5(8)
C63 C64 H64 120.7
C65 C64 H64 120.7
N25 C65 C64 122.6(7)
N25 C65 C66 117.6(6)
C64 C65 C66 119.7(7)
N26 C66 C65 115.2(6)
N26 C66 C67 123.9(6)
C65 C66 C67 121.0(6)
C66 C67 H67A 109.5
C66 C67 H67B 109.5
H67A C67 H67B 109.5
C66 C67 H67C 109.5
H67A C67 H67C 109.5
H67B C67 H67C 109.5
N28 C68 O9 125.2(5)
N28 C68 N27 117.2(5)
O9 C68 N27 117.4(5)
C70 C69 H69A 109.5
C70 C69 H69B 109.5
H69A C69 H69B 109.5
C70 C69 H69C 109.5
H69A C69 H69C 109.5
H69B C69 H69C 109.5
N29 C70 C69 124.3(7)
N29 C70 C71 115.1(6)
C69 C70 C71 120.6(6)
N30 C71 C72 121.8(6)
N30 C71 C70 116.6(5)
C72 C71 C70 121.5(6)
C73 C72 C71 119.8(7)
C73 C72 H72 120.1
C71 C72 H72 120.1
C74 C73 C72 118.2(6)
C74 C73 H73 120.9
C72 C73 H73 120.9
C73 C74 C75 119.7(7)
C73 C74 H74 120.2
C75 C74 H74 120.2
N30 C75 C74 123.5(7)
N30 C75 H75 118.3
C74 C75 H75 118.3
N31 C76 C77 124.3(8)
N31 C76 H76 117.8
C77 C76 H76 117.8
C78 C77 C76 119.4(7)
C78 C77 H77 120.3
C76 C77 H77 120.3
C77 C78 C79 118.4(7)
C77 C78 H78 120.8
C79 C78 H78 120.8
C78 C79 C80 119.8(8)
C78 C79 H79 120.1
C80 C79 H79 120.1
N31 C80 C79 121.3(7)
N31 C80 C81 116.7(6)
C79 C80 C81 122.0(7)
N32 C81 C82 123.2(7)
N32 C81 C80 115.6(6)
C82 C81 C80 121.1(6)
C81 C82 H82A 109.5
C81 C82 H82B 109.5
H82A C82 H82B 109.5
C81 C82 H82C 109.5
H82A C82 H82C 109.5
H82B C82 H82C 109.5
O10 C83 N34 123.4(6)
O10 C83 N33 121.3(5)
N34 C83 N33 115.3(6)
C85 C84 H84A 109.5
C85 C84 H84B 109.5
H84A C84 H84B 109.5
C85 C84 H84C 109.5
H84A C84 H84C 109.5
H84B C84 H84C 109.5
N35 C85 C86 115.0(8)
N35 C85 C84 125.0(9)
C86 C85 C84 120.0(7)
N36 C86 C87 121.8(9)
N36 C86 C85 116.7(6)
C87 C86 C85 121.5(9)
C88 C87 C86 119.0(11)
C88 C87 H87 120.5
C86 C87 H87 120.5
C87 C88 C89 121.3(9)
C87 C88 H88 119.4
C89 C88 H88 119.4
C88 C89 C90 115.7(10)
C88 C89 H89 122.1
C90 C89 H89 122.1
N36 C90 C89 125.0(9)
N36 C90 H90 117.5
C89 C90 H90 117.5
N37 C91 C92 124.4(8)
N37 C91 H91 117.8
C92 C91 H91 117.8
C93 C92 C91 118.5(8)
C93 C92 H92 120.7
C91 C92 H92 120.7
C92 C93 C94 119.0(8)
C92 C93 H93 120.5
C94 C93 H93 120.5
C95 C94 C93 118.6(8)
C95 C94 H94 120.7
C93 C94 H94 120.7
N37 C95 C94 122.2(7)
N37 C95 C96 116.5(6)
C94 C95 C96 121.0(7)
N38 C96 C95 115.2(6)
N38 C96 C97 126.1(6)
C95 C96 C97 118.7(6)
C96 C97 H97A 109.5
C96 C97 H97B 109.5
H97A C97 H97B 109.5
C96 C97 H97C 109.5
H97A C97 H97C 109.5
H97B C97 H97C 109.5
O11 C98 N40 126.4(6)
O11 C98 N39 117.7(5)
N40 C98 N39 115.9(5)
C100 C99 H99A 109.5
C100 C99 H99B 109.5
H99A C99 H99B 109.5
C100 C99 H99C 109.5
H99A C99 H99C 109.5
H99B C99 H99C 109.5
N41 C100 C101 115.6(5)
N41 C100 C99 123.9(6)
C101 C100 C99 120.5(6)
N42 C101 C102 121.8(6)
N42 C101 C100 117.3(5)
C102 C101 C100 120.9(6)
C103 C102 C101 119.4(6)
C103 C102 H102 120.3
C101 C102 H102 120.3
C104 C103 C102 120.4(6)
C104 C103 H103 119.8
C102 C103 H103 119.8
C103 C104 C105 117.7(7)
C103 C104 H104 121.1
C105 C104 H104 121.1
N42 C105 C104 123.2(7)
N42 C105 H105 118.4
C104 C105 H105 118.4
N43 C106 C107 125.1(8)
N43 C106 H106 117.4
C107 C106 H106 117.4
C106 C107 C108 118.0(8)
C106 C107 H107 121.0
C108 C107 H107 121.0
C107 C108 C109 118.9(9)
C107 C108 H108 120.6
C109 C108 H108 120.6
C110 C109 C108 118.2(10)
C110 C109 H109 120.9
C108 C109 H109 120.9
N43 C110 C109 122.9(8)
N43 C110 C111 117.3(6)
C109 C110 C111 119.8(8)
N44 C111 C110 116.0(7)
N44 C111 C112 124.2(7)
C110 C111 C112 119.7(7)
C111 C112 H11A 109.5
C111 C112 H11B 109.5
H11A C112 H11B 109.5
C111 C112 H11C 109.5
H11A C112 H11C 109.5
H11B C112 H11C 109.5
O12 C113 N45 123.4(6)
O12 C113 N46 118.7(6)
N45 C113 N46 117.9(6)
C115 C114 H11D 109.5
C115 C114 H11E 109.5
H11D C114 H11E 109.5
C115 C114 H11F 109.5
H11D C114 H11F 109.5
H11E C114 H11F 109.5
N47 C115 C116 116.3(7)
N47 C115 C114 124.1(8)
C116 C115 C114 119.6(7)
N48 C116 C117 119.0(9)
N48 C116 C115 117.0(7)
C117 C116 C115 123.9(9)
C116 C117 C118 119.5(10)
C116 C117 H117 120.3
C118 C117 H117 120.3
C119 C118 C117 120.0(8)
C119 C118 H118 120.0
C117 C118 H118 120.0
C118 C119 C120 120.4(10)
C118 C119 H119 119.8
C120 C119 H119 119.8
C119 C120 N48 121.5(10)
C119 C120 H120 119.2
N48 C120 H120 119.2

loop_
_geom_bond_atom_site_label_1
_geom_bond_atom_site_label_2
_geom_bond_distance
Dy1 O7 2.253(4)
Dy1 O5 2.272(4)
Dy1 O3 2.333(4)
Dy1 O1 2.341(4)
Dy1 N14 2.527(6)
Dy1 N2 2.528(5)
Dy1 N1 2.537(6)
Dy1 N13 2.556(5)
Dy2 O8 2.253(4)
Dy2 O5 2.269(4)
Dy2 O1 2.319(4)
Dy2 O4 2.342(4)
Dy2 N20 2.530(6)
Dy2 N5 2.535(5)
Dy2 N19 2.548(5)
Dy2 N6 2.559(5)
Dy3 O7 2.256(4)
Dy3 O6 2.262(5)
Dy3 O2 2.342(4)
Dy3 O3 2.348(4)
Dy3 N17 2.519(6)
Dy3 N8 2.532(7)
Dy3 N7 2.560(6)
Dy3 N18 2.562(6)
Dy4 O6 2.261(4)
Dy4 O8 2.278(4)
Dy4 O2 2.327(4)
Dy4 O4 2.333(4)
Dy4 N23 2.500(6)
Dy4 N11 2.534(6)
Dy4 N24 2.540(5)
Dy4 N12 2.544(5)
Dy5 O15 2.249(4)
Dy5 O13 2.251(4)
Dy5 O9 2.339(4)
Dy5 O11 2.357(4)
Dy5 N25 2.539(5)
Dy5 N26 2.558(5)
Dy5 N38 2.566(5)
Dy5 N37 2.581(5)
Dy6 O16 2.261(4)
Dy6 O13 2.265(4)
Dy6 O9 2.329(4)
Dy6 O12 2.354(4)
Dy6 N29 2.512(5)
Dy6 N44 2.526(6)
Dy6 N30 2.536(5)
Dy6 N43 2.548(5)
Dy7 O15 2.268(4)
Dy7 O14 2.272(4)
Dy7 O11 2.334(4)
Dy7 O10 2.338(4)
Dy7 N41 2.521(5)
Dy7 N32 2.541(5)
Dy7 N31 2.555(5)
Dy7 N42 2.562(5)
Dy8 O16 2.254(4)
Dy8 O14 2.259(3)
Dy8 O12 2.323(4)
Dy8 O10 2.328(4)
Dy8 N47 2.510(6)
Dy8 N35 2.515(6)
Dy8 N36 2.539(6)
Dy8 N48 2.561(6)
O1 C8 1.301(8)
O2 C23 1.285(9)
O3 C38 1.285(8)
O4 C53 1.287(8)
O5 H5 0.88(2)
O6 H6 0.88(2)
O7 H7 0.87(2)
O8 H8 0.87(2)
O9 C68 1.306(7)
O10 C83 1.275(7)
O11 C98 1.280(7)
O12 C113 1.307(7)
O13 H13 0.89(2)
O14 H14 0.86(2)
O15 H15 0.87(2)
O16 H16 0.87(2)
N1 C1 1.343(8)
N1 C5 1.384(9)
N2 C6 1.282(8)
N2 N3 1.400(7)
N3 C8 1.333(8)
N4 C8 1.351(8)
N4 N5 1.397(8)
N5 C10 1.312(8)
N6 C11 1.357(9)
N6 C15 1.365(9)
N7 C16 1.346(9)
N7 C20 1.395(10)
N8 C21 1.312(8)
N8 N9 1.373(8)
N9 C23 1.307(9)
N10 N11 1.357(7)
N10 C23 1.359(8)
N11 C25 1.322(8)
N12 C30 1.351(10)
N12 C26 1.381(10)
N13 C31 1.324(10)
N13 C35 1.357(10)
N14 C36 1.292(10)
N14 N15 1.378(8)
N15 C38 1.348(10)
N16 C38 1.363(9)
N16 N17 1.381(10)
N16 H16A 0.8800
N17 C40 1.310(9)
N18 C41 1.333(11)
N18 C45 1.354(10)
N19 C50 1.338(9)
N19 C46 1.347(8)
N20 C51 1.293(8)
N20 N21 1.392(7)
N21 C53 1.352(9)
N22 C53 1.334(8)
N22 N23 1.402(9)
N22 H22 0.8800
N23 C55 1.305(9)
N24 C56 1.343(11)
N24 C60 1.358(10)
N25 C65 1.355(9)
N25 C61 1.362(8)
N26 C66 1.294(8)
N26 N27 1.382(7)
N27 C68 1.350(7)
N27 H27 0.8800
N28 C68 1.291(7)
N28 N29 1.400(7)
N29 C70 1.317(7)
N30 C71 1.348(8)
N30 C75 1.354(9)
N31 C76 1.343(8)
N31 C80 1.357(9)
N32 C81 1.283(8)
N32 N33 1.378(7)
N33 C83 1.351(9)
N34 C83 1.334(7)
N34 N35 1.392(8)
N34 H34 0.8800
N35 C85 1.302(8)
N36 C90 1.345(11)
N36 C86 1.379(10)
N37 C91 1.309(8)
N37 C95 1.353(9)
N38 C96 1.283(8)
N38 N39 1.390(7)
N39 C98 1.382(8)
N40 C98 1.329(8)
N40 N41 1.401(7)
N41 C100 1.319(7)
N42 C105 1.344(8)
N42 C101 1.356(8)
N43 C106 1.346(8)
N43 C110 1.368(9)
N44 C111 1.296(9)
N44 N45 1.404(7)
N45 C113 1.318(9)
N46 C113 1.337(8)
N46 N47 1.386(9)
N47 C115 1.300(9)
N48 C116 1.353(11)
N48 C120 1.376(11)
C1 C2 1.354(10)
C1 H1 0.9500
C2 C3 1.421(12)
C2 H2 0.9500
C3 C4 1.365(11)
C3 H3 0.9500
C4 C5 1.389(10)
C4 H4 0.9500
C5 C6 1.443(9)
C6 C7 1.536(11)
C7 H7A 0.9800
C7 H7B 0.9800
C7 H7C 0.9800
C9 C10 1.508(10)
C9 H9A 0.9800
C9 H9B 0.9800
C9 H9C 0.9800
C10 C11 1.473(10)
C11 C12 1.397(8)
C12 C13 1.355(11)
C12 H12 0.9500
C13 C14 1.397(11)
C13 H13A 0.9500
C14 C15 1.376(9)
C14 H14A 0.9500
C15 H15A 0.9500
C16 C17 1.409(11)
C16 H16B 0.9500
C17 C18 1.349(13)
C17 H17 0.9500
C18 C19 1.354(13)
C18 H18 0.9500
C19 C20 1.376(9)
C19 H19 0.9500
C20 C21 1.463(11)
C21 C22 1.496(11)
C22 H22A 0.9800
C22 H22B 0.9800
C22 H22C 0.9800
C24 C25 1.519(11)
C24 H24A 0.9800
C24 H24B 0.9800
C24 H24C 0.9800
C25 C26 1.468(11)
C26 C27 1.407(9)
C27 C28 1.319(13)
C27 H27A 0.9500
C28 C29 1.375(15)
C28 H28 0.9500
C29 C30 1.410(10)
C29 H29 0.9500
C30 H30 0.9500
C31 C32 1.413(11)
C31 H31 0.9500
C32 C33 1.374(14)
C32 H32 0.9500
C33 C34 1.349(13)
C33 H33 0.9500
C34 C35 1.377(11)
C34 H34A 0.9500
C35 C36 1.518(12)
C36 C37 1.497(11)
C37 H37A 0.9800
C37 H37B 0.9800
C37 H37C 0.9800
C39 C40 1.524(12)
C39 H39A 0.9800
C39 H39B 0.9800
C39 H39C 0.9800
C40 C41 1.470(13)
C41 C42 1.441(11)
C42 C43 1.288(15)
C42 H42 0.9500
C43 C44 1.443(17)
C43 H43 0.9500
C44 C45 1.404(11)
C44 H44 0.9500
C45 H45 0.9500
C46 C47 1.390(9)
C46 H46 0.9500
C47 C48 1.338(12)
C47 H47 0.9500
C48 C49 1.380(12)
C48 H48 0.9500
C49 C50 1.405(10)
C49 H49 0.9500
C50 C51 1.508(10)
C51 C52 1.486(11)
C52 H52A 0.9800
C52 H52B 0.9800
C52 H52C 0.9800
C54 C55 1.492(13)
C54 H54A 0.9800
C54 H54B 0.9800
C54 H54C 0.9800
C55 C56 1.462(13)
C56 C57 1.392(10)
C57 C58 1.421(15)
C57 H57 0.9500
C58 C59 1.340(15)
C58 H58 0.9500
C59 C60 1.372(10)
C59 H59 0.9500
C60 H60 0.9500
C61 C62 1.397(11)
C61 H61 0.9500
C62 C63 1.370(12)
C62 H62 0.9500
C63 C64 1.388(11)
C63 H63 0.9500
C64 C65 1.427(10)
C64 H64 0.9500
C65 C66 1.474(9)
C66 C67 1.514(10)
C67 H67A 0.9800
C67 H67B 0.9800
C67 H67C 0.9800
C69 C70 1.481(9)
C69 H69A 0.9800
C69 H69B 0.9800
C69 H69C 0.9800
C70 C71 1.497(9)
C71 C72 1.398(8)
C72 C73 1.392(11)
C72 H72 0.9500
C73 C74 1.354(11)
C73 H73 0.9500
C74 C75 1.385(9)
C74 H74 0.9500
C75 H75 0.9500
C76 C77 1.381(10)
C76 H76 0.9500
C77 C78 1.364(12)
C77 H77 0.9500
C78 C79 1.378(11)
C78 H78 0.9500
C79 C80 1.417(9)
C79 H79 0.9500
C80 C81 1.510(9)
C81 C82 1.485(9)
C82 H82A 0.9800
C82 H82B 0.9800
C82 H82C 0.9800
C84 C85 1.515(11)
C84 H84A 0.9800
C84 H84B 0.9800
C84 H84C 0.9800
C85 C86 1.483(12)
C86 C87 1.402(10)
C87 C88 1.376(16)
C87 H87 0.9500
C88 C89 1.403(16)
C88 H88 0.9500
C89 C90 1.411(11)
C89 H89 0.9500
C90 H90 0.9500
C91 C92 1.390(11)
C91 H91 0.9500
C92 C93 1.332(12)
C92 H92 0.9500
C93 C94 1.411(12)
C93 H93 0.9500
C94 C95 1.371(10)
C94 H94 0.9500
C95 C96 1.505(10)
C96 C97 1.508(10)
C97 H97A 0.9800
C97 H97B 0.9800
C97 H97C 0.9800
C99 C100 1.509(8)
C99 H99A 0.9800
C99 H99B 0.9800
C99 H99C 0.9800
C100 C101 1.484(9)
C101 C102 1.397(8)
C102 C103 1.367(10)
C102 H102 0.9500
C103 C104 1.364(10)
C103 H103 0.9500
C104 C105 1.412(9)
C104 H104 0.9500
C105 H105 0.9500
C106 C107 1.362(10)
C106 H106 0.9500
C107 C108 1.393(13)
C107 H107 0.9500
C108 C109 1.429(14)
C108 H108 0.9500
C109 C110 1.372(11)
C109 H109 0.9500
C110 C111 1.463(11)
C111 C112 1.483(10)
C112 H11A 0.9800
C112 H11B 0.9800
C112 H11C 0.9800
C114 C115 1.499(11)
C114 H11D 0.9800
C114 H11E 0.9800
C114 H11F 0.9800
C115 C116 1.418(12)
C116 C117 1.407(11)
C117 C118 1.408(16)
C117 H117 0.9500
C118 C119 1.316(15)
C118 H118 0.9500
C119 C120 1.371(11)
C119 H119 0.9500
C120 H120 0.9500

loop_
_platon_squeeze_void_nr
_platon_squeeze_void_average_x
_platon_squeeze_void_average_y
_platon_squeeze_void_average_z
_platon_squeeze_void_volume
_platon_squeeze_void_count_electrons
_platon_squeeze_void_content
1 -0.015 0.489 -0.004 3684 840 '21 H2O/Formula Unit '
